data_4037788
loop_
_publ_author_name
'Caballero, Esmeralda'
'Guzman, David'
'Torres, Tom\'as'
'Rodriguez-Morgade, M Salome'

_publ_section_title
;
 Expanding the Subporphyrazine chromophore by conjugation of phenylene and
 vinylene substituents: Rainbow SubPzs.
;
_journal_name_full 'The Journal of organic chemistry'
_journal_paper_doi 10.1021/acs.joc.9b02658
_journal_year 2019
_chemical_formula_sum 'C95.5 H58 B N6 O'
_chemical_formula_weight 1316.29
_chemical_name_common DGR-328A_200K
_space_group_crystal_system monoclinic
_space_group_IT_number 14
_space_group_name_Hall '-P 2yn'
_space_group_name_H-M_alt 'P 1 21/n 1'
_atom_sites_solution_hydrogens geom
_cell_angle_alpha 90
_cell_angle_beta 96.738(2)
_cell_angle_gamma 90
_cell_formula_units_Z 8
_cell_length_a 22.030(2)
_cell_length_b 36.178(4)
_cell_length_c 30.846(3)
_cell_measurement_reflns_used 6302
_cell_measurement_temperature 200.(2)
_cell_measurement_theta_max 17.3166
_cell_measurement_theta_min 2.2310
_cell_volume 24415(4)
_computing_cell_refinement 'Bruker SAINT'
_computing_data_collection 'Bruker APEX2'
_computing_data_reduction 'Bruker SAINT'
_computing_molecular_graphics 'Bruker SHELXTL'
_computing_publication_material 'Bruker SHELXTL'
_computing_structure_refinement 'SHELXL-2014/7 (Sheldrick, 2014)'
_computing_structure_solution 'SHELXS-97 (Sheldrick 2008)'
_diffrn_ambient_temperature 200.(2)
_diffrn_detector_area_resol_mean 8.3333
_diffrn_measured_fraction_theta_full 0.999
_diffrn_measured_fraction_theta_max 0.999
_diffrn_measurement_device_type 'Bruker Kappa Apex II'
_diffrn_measurement_method '\f and \w scans'
_diffrn_radiation_type 'Mo K\a'
_diffrn_radiation_wavelength 0.71073
_diffrn_reflns_av_R_equivalents 0.2451
_diffrn_reflns_av_unetI/netI 0.1393
_diffrn_reflns_limit_h_max 22
_diffrn_reflns_limit_h_min -22
_diffrn_reflns_limit_k_max 36
_diffrn_reflns_limit_k_min -36
_diffrn_reflns_limit_l_max 30
_diffrn_reflns_limit_l_min -30
_diffrn_reflns_number 254077
_diffrn_reflns_theta_full 20.80
_diffrn_reflns_theta_max 20.80
_diffrn_reflns_theta_min 1.08
_exptl_absorpt_coefficient_mu 0.042
_exptl_absorpt_correction_T_max 1.00
_exptl_absorpt_correction_T_min 0.89
_exptl_absorpt_correction_type multi-scan
_exptl_absorpt_process_details sadabs
_exptl_crystal_colour 'intense orange'
_exptl_crystal_density_diffrn 0.716
_exptl_crystal_density_method 'not measured'
_exptl_crystal_description prismatic
_exptl_crystal_F_000 5488
_exptl_crystal_size_max 0.198
_exptl_crystal_size_mid 0.141
_exptl_crystal_size_min 0.096
_refine_diff_density_max 2.377
_refine_diff_density_min -0.667
_refine_ls_extinction_method none
_refine_ls_goodness_of_fit_ref 1.401
_refine_ls_hydrogen_treatment constr
_refine_ls_matrix_type full
_refine_ls_number_parameters 1777
_refine_ls_number_reflns 25465
_refine_ls_number_restraints 61
_refine_ls_restrained_S_all 1.403
_refine_ls_R_factor_all 0.3200
_refine_ls_R_factor_gt 0.2100
_refine_ls_shift/su_max 0.000
_refine_ls_shift/su_mean 0.000
_refine_ls_structure_factor_coef Fsqd
_refine_ls_weighting_details 'w=1/[\s^2^(Fo^2^)+(0.3000P)^2^+2.8900P] where P=(Fo^2^+2Fc^2^)/3'
_refine_ls_weighting_scheme calc
_refine_ls_wR_factor_gt 0.5116
_refine_ls_wR_factor_ref 0.5797
_reflns_number_gt 11720
_reflns_number_total 25465
_reflns_threshold_expression 'I > 2\s(I)'
_cod_data_source_file jo9b02658_si_002.cif
_cod_data_source_block 8_02187
_cod_original_cell_volume 24415.(4)
_cod_original_formula_sum 'C95.50 H58 B N6 O'
_cod_database_code 4037788

loop_
_space_group_symop_operation_xyz
'x, y, z'
'-x+1/2, y+1/2, -z+1/2'
'-x, -y, -z'
'x-1/2, -y-1/2, z-1/2'

loop_
_atom_site_type_symbol
_atom_site_label
_atom_site_fract_x
_atom_site_fract_y
_atom_site_fract_z
_atom_site_U_iso_or_equiv
_atom_site_adp_type
_atom_site_calc_flag
_atom_site_refinement_flags_adp
_atom_site_refinement_flags_occupancy
_atom_site_refinement_flags_posn
_atom_site_occupancy
B B1 0.9199(6) 0.6522(4) 0.2279(4) 0.032(4) Uani d . . . 1
B B2 0.4181(7) 0.6265(4) 0.2973(5) 0.045(4) Uani d . . . 1
C C1 0.9265(5) 0.6249(3) 0.3045(4) 0.035(3) Uani d . . . 1
C C2 0.9171(5) 0.6385(3) 0.3477(4) 0.039(3) Uani d . . . 1
C C3 0.8970(5) 0.6748(3) 0.3415(3) 0.034(3) Uani d . . . 1
C C4 0.8935(5) 0.6834(3) 0.2963(4) 0.032(3) Uani d . . . 1
C C5 0.8393(5) 0.7008(3) 0.2320(4) 0.032(3) Uani d . . . 1
C C6 0.7825(6) 0.7121(3) 0.2047(4) 0.039(3) Uani d . . . 1
C C7 0.7731(6) 0.6859(3) 0.1713(4) 0.036(3) Uani d . . . 1
C C8 0.8220(6) 0.6598(3) 0.1760(3) 0.038(3) Uani d . . . 1
C C9 0.8630(6) 0.6010(3) 0.1844(4) 0.036(3) Uani d . . . 1
C C10 0.8576(6) 0.5616(3) 0.1876(4) 0.045(3) Uani d . . . 1
C C11 0.8884(6) 0.5511(3) 0.2267(4) 0.038(3) Uani d . . . 1
C C12 0.9149(5) 0.5841(3) 0.2485(4) 0.033(3) Uani d . . . 1
C C13 0.9216(6) 0.6158(4) 0.3878(4) 0.044(3) Uani d . . . 1
C C14 0.9017(5) 0.5789(3) 0.3868(4) 0.037(3) Uani d . . . 1
H H14 0.8878 0.5675 0.3596 0.044 Uiso calc U . R 1
C C15 0.9022(6) 0.5591(3) 0.4252(4) 0.042(3) Uani d . . . 1
C C16 0.9206(6) 0.5761(4) 0.4637(4) 0.050(4) Uani d . . . 1
H H16 0.919 0.5626 0.4899 0.06 Uiso calc U . R 1
C C17 0.9419(6) 0.6130(4) 0.4667(4) 0.052(4) Uani d . . D 1
C C18 0.9403(6) 0.6327(3) 0.4275(4) 0.043(3) Uani d . . . 1
H H18 0.9522 0.6579 0.4281 0.052 Uiso calc U . R 1
C C19 0.8780(6) 0.5208(4) 0.4243(4) 0.053(4) Uani d . . . 1
C C20 0.8728(10) 0.5017(6) 0.3790(7) 0.118(7) Uiso d . . . 1
C C21 0.9195(10) 0.4952(5) 0.4549(6) 0.112(6) Uiso d . . . 1
C C22 0.8122(14) 0.5183(8) 0.4362(9) 0.165(10) Uiso d . . . 1
C C23 0.9654(6) 0.6310(4) 0.5107(3) 0.052(4) Uani d . . D 1
C C24 1.0320(7) 0.6196(7) 0.5219(6) 0.135(9) Uani d . . D 1
H H24A 1.035 0.5926 0.5225 0.203 Uiso calc U . R 1
H H24B 1.0477 0.6296 0.5506 0.203 Uiso calc U . R 1
H H24C 1.0562 0.6294 0.4998 0.203 Uiso calc U . R 1
C C25 0.9278(10) 0.6173(6) 0.5474(5) 0.132(9) Uani d . . D 1
H H25A 0.934 0.5907 0.5518 0.197 Uiso calc U . R 1
H H25B 0.8843 0.6223 0.5389 0.197 Uiso calc U . R 1
H H25C 0.9415 0.6304 0.5746 0.197 Uiso calc U . R 1
C C26 0.9609(10) 0.6725(5) 0.5096(4) 0.102(7) Uani d . . . 1
H H26A 0.9815 0.6827 0.5369 0.153 Uiso calc U . R 1
H H26B 0.9178 0.6798 0.5062 0.153 Uiso calc U . R 1
H H26C 0.9806 0.682 0.4849 0.153 Uiso calc U . R 1
C C27 0.8690(6) 0.6981(4) 0.3748(4) 0.044(3) Uani d . . . 1
C C28 0.8211(7) 0.6851(4) 0.3952(4) 0.055(4) Uani d . . . 1
H H28 0.8045 0.6614 0.3878 0.066 Uiso calc U . R 1
C C29 0.7964(7) 0.7066(5) 0.4269(4) 0.065(4) Uani d . . D 1
C C30 0.8236(10) 0.7407(6) 0.4358(5) 0.087(6) Uani d . . . 1
H H30 0.808 0.7558 0.457 0.104 Uiso calc U . R 1
C C31 0.8711(8) 0.7537(4) 0.4163(6) 0.075(5) Uani d . . D 1
C C32 0.8932(7) 0.7326(4) 0.3857(4) 0.055(4) Uani d . . . 1
H H32 0.9261 0.7416 0.3714 0.066 Uiso calc U . R 1
C C33 0.7424(7) 0.6911(5) 0.4479(5) 0.087(5) Uiso d . . D 1
C C34 0.6920(17) 0.6776(11) 0.4127(11) 0.140(16) Uiso d . P D 0.5
C C35 0.764(2) 0.6616(11) 0.4817(13) 0.138(16) Uiso d . P D 0.5
C C36 0.712(2) 0.7241(10) 0.4707(14) 0.163(19) Uiso d . P D 0.5
C C37 0.8999(9) 0.7911(4) 0.4322(6) 0.103(6) Uani d . . D 1
C C38 0.9209(13) 0.7880(7) 0.4820(6) 0.186(13) Uani d . . D 1
H H38A 0.9543 0.8055 0.4901 0.279 Uiso calc U . R 1
H H38B 0.9351 0.7628 0.4889 0.279 Uiso calc U . R 1
H H38C 0.8865 0.7938 0.4983 0.279 Uiso calc U . R 1
C C39 0.8504(11) 0.8217(5) 0.4227(8) 0.159(10) Uani d . . D 1
H H39A 0.863 0.8439 0.4397 0.239 Uiso calc U . R 1
H H39B 0.8113 0.8128 0.4309 0.239 Uiso calc U . R 1
H H39C 0.8458 0.8278 0.3915 0.239 Uiso calc U . R 1
C C40 0.9532(12) 0.8006(5) 0.4069(10) 0.168(12) Uani d . . . 1
H H40A 0.9648 0.7787 0.3911 0.252 Uiso calc U . R 1
H H40B 0.9881 0.8088 0.4272 0.252 Uiso calc U . R 1
H H40C 0.9409 0.8204 0.386 0.252 Uiso calc U . R 1
C C41 0.7421(6) 0.7425(3) 0.2128(4) 0.042(3) Uani d . . . 1
C C42 0.7302(6) 0.7527(3) 0.2545(4) 0.042(3) Uani d . . . 1
H H42 0.751 0.7407 0.2793 0.051 Uiso calc U . R 1
C C43 0.6880(7) 0.7805(3) 0.2600(4) 0.053(4) Uani d . . D 1
C C44 0.6606(6) 0.7975(3) 0.2233(5) 0.052(4) Uani d . . . 1
H H44 0.6324 0.8168 0.227 0.062 Uiso calc U . R 1
C C45 0.6709(6) 0.7887(3) 0.1813(4) 0.047(4) Uani d . . . 1
C C46 0.7132(6) 0.7612(3) 0.1767(4) 0.049(4) Uani d . . . 1
H H46 0.7226 0.7549 0.1484 0.059 Uiso calc U . R 1
C C47 0.6720(8) 0.7896(4) 0.3058(4) 0.077(5) Uani d . . D 1
C C48 0.6317(13) 0.7588(7) 0.3214(10) 0.077(9) Uiso d . P D 0.5
C C49 0.6401(14) 0.8273(8) 0.3102(9) 0.065(8) Uiso d . P . 0.5
C C50 0.7333(18) 0.7949(10) 0.3375(12) 0.098(11) Uiso d . P . 0.5
C C51 0.6372(7) 0.8089(3) 0.1418(4) 0.057(4) Uani d . . D 1
C C52 0.6459(11) 0.7906(7) 0.0988(8) 0.139(8) Uiso d . . . 1
C C53 0.5673(10) 0.8080(8) 0.1443(8) 0.163(10) Uiso d . . D 1
C C54 0.6559(9) 0.8498(4) 0.1418(6) 0.100(6) Uiso d . . D 1
C C55 0.7167(6) 0.6809(3) 0.1419(4) 0.040(3) Uani d . . . 1
C C56 0.7166(6) 0.6797(3) 0.0962(4) 0.047(4) Uani d . . . 1
H H56 0.754 0.679 0.0837 0.057 Uiso calc U . R 1
C C57 0.6599(7) 0.6795(4) 0.0690(3) 0.054(4) Uani d . . D 1
C C58 0.6067(6) 0.6776(3) 0.0879(4) 0.046(3) Uani d . . . 1
H H58 0.5692 0.6765 0.0693 0.055 Uiso calc U . R 1
C C59 0.6043(6) 0.6771(3) 0.1324(4) 0.042(3) Uani d . . . 1
C C60 0.6608(7) 0.6791(3) 0.1586(4) 0.044(4) Uani d . . . 1
H H60 0.6609 0.6792 0.1894 0.053 Uiso calc U . R 1
C C61 0.6638(7) 0.6800(5) 0.0190(4) 0.079(5) Uani d . . D 1
C C62 0.7017(14) 0.6465(8) 0.0039(9) 0.062(8) Uiso d . P . 0.5
C C63 0.5979(14) 0.6817(8) -0.0058(9) 0.067(8) Uiso d . P . 0.5
C C64 0.6975(12) 0.7147(7) 0.0067(8) 0.048(7) Uiso d . P . 0.5
C C65 0.5454(6) 0.6745(4) 0.1540(4) 0.049(4) Uani d . . . 1
C C66 0.4884(6) 0.6797(4) 0.1197(5) 0.067(4) Uani d . . . 1
H H66A 0.4898 0.7041 0.1062 0.1 Uiso calc U . R 1
H H66B 0.4512 0.6776 0.1342 0.1 Uiso calc U . R 1
H H66C 0.4882 0.6606 0.0972 0.1 Uiso calc U . R 1
C C67 0.5429(7) 0.6358(4) 0.1737(5) 0.074(5) Uani d . . . 1
H H67A 0.5484 0.6172 0.1514 0.111 Uiso calc U . R 1
H H67B 0.5031 0.6321 0.1844 0.111 Uiso calc U . R 1
H H67C 0.5754 0.6332 0.1981 0.111 Uiso calc U . R 1
C C68 0.5441(7) 0.7026(4) 0.1890(5) 0.072(4) Uani d . . . 1
H H68A 0.5785 0.6985 0.2117 0.108 Uiso calc U . R 1
H H68B 0.5056 0.7005 0.2019 0.108 Uiso calc U . R 1
H H68C 0.5472 0.7274 0.1766 0.108 Uiso calc U . R 1
C C69 0.8187(7) 0.5380(3) 0.1560(4) 0.049(4) Uani d . . . 1
C C70 0.7619(6) 0.5501(3) 0.1382(4) 0.047(3) Uani d . . . 1
H H70 0.7487 0.5742 0.145 0.056 Uiso calc U . R 1
C C71 0.7228(6) 0.5275(3) 0.1100(4) 0.047(4) Uani d . . . 1
C C72 0.7446(7) 0.4924(4) 0.1012(4) 0.064(4) Uani d . . . 1
H H72 0.7187 0.4766 0.0826 0.077 Uiso calc U . R 1
C C73 0.8021(8) 0.4789(4) 0.1180(4) 0.063(4) Uani d . . . 1
C C74 0.8386(7) 0.5028(4) 0.1455(4) 0.056(4) Uani d . . . 1
H H74 0.8782 0.4949 0.1574 0.068 Uiso calc U . R 1
C C75 0.6605(7) 0.5399(4) 0.0923(4) 0.065(4) Uani d . . D 1
C C76 0.6506(9) 0.5365(5) 0.0421(5) 0.107(6) Uiso d . . D 1
C C77 0.6478(9) 0.5809(5) 0.1032(6) 0.099(6) Uiso d . . . 1
C C78 0.6174(12) 0.5129(7) 0.1109(7) 0.135(8) Uiso d . . . 1
C C79 0.8241(9) 0.4415(4) 0.1054(6) 0.093(6) Uani d . . D 1
C C80 0.8407(16) 0.4431(7) 0.0612(8) 0.201(16) Uani d . . . 1
H H80A 0.8788 0.4571 0.0611 0.302 Uiso calc U . R 1
H H80B 0.8081 0.4553 0.0421 0.302 Uiso calc U . R 1
H H80C 0.8465 0.418 0.0505 0.302 Uiso calc U . R 1
C C81 0.7733(10) 0.4119(5) 0.1046(8) 0.147(10) Uani d . . D 1
H H81A 0.7342 0.4226 0.0923 0.221 Uiso calc U . R 1
H H81B 0.7702 0.4033 0.1344 0.221 Uiso calc U . R 1
H H81C 0.7833 0.391 0.0866 0.221 Uiso calc U . R 1
C C82 0.8768(11) 0.4264(5) 0.1380(7) 0.147(10) Uani d . . . 1
H H82A 0.8849 0.4006 0.1309 0.221 Uiso calc U . R 1
H H82B 0.8653 0.4279 0.1677 0.221 Uiso calc U . R 1
H H82C 0.9136 0.4412 0.1361 0.221 Uiso calc U . R 1
C C83 0.8861(7) 0.5135(4) 0.2475(4) 0.050(4) Uani d . . . 1
C C84 0.8290(7) 0.4981(3) 0.2500(4) 0.051(4) Uani d . . . 1
H H84 0.793 0.5116 0.2405 0.061 Uiso calc U . R 1
C C85 0.8249(7) 0.4625(4) 0.2669(5) 0.064(4) Uani d . . . 1
C C86 0.8775(8) 0.4432(4) 0.2796(5) 0.072(5) Uani d . . . 1
H H86 0.8747 0.4188 0.2905 0.086 Uiso calc U . R 1
C C87 0.9364(6) 0.4588(4) 0.2767(4) 0.056(4) Uani d . . D 1
C C88 0.9408(7) 0.4934(3) 0.2615(4) 0.049(4) Uani d . . . 1
H H88 0.9797 0.5044 0.2602 0.059 Uiso calc U . R 1
C C89 0.7623(7) 0.4445(4) 0.2702(5) 0.085(5) Uani d . . D 1
C C90 0.7557(13) 0.4395(7) 0.3194(6) 0.056(7) Uiso d . P D 0.5
C C91 0.7614(13) 0.4057(6) 0.2491(8) 0.056(7) Uiso d . P D 0.5
C C92 0.7116(14) 0.4707(8) 0.2485(10) 0.088(10) Uiso d . P D 0.5
C C93 0.9928(7) 0.4347(4) 0.2913(5) 0.075(5) Uani d . . D 1
C C94 0.9894(10) 0.3985(5) 0.2644(7) 0.134(9) Uani d . . D 1
H H94A 0.99 0.4044 0.2335 0.201 Uiso calc U . R 1
H H94B 0.9515 0.3854 0.2684 0.201 Uiso calc U . R 1
H H94C 1.0246 0.3828 0.2745 0.201 Uiso calc U . R 1
C C95 0.9957(10) 0.4239(5) 0.3389(6) 0.120(8) Uani d . . . 1
H H95A 1.0279 0.4055 0.3458 0.18 Uiso calc U . R 1
H H95B 0.9563 0.4135 0.3445 0.18 Uiso calc U . R 1
H H95C 1.0047 0.4458 0.3573 0.18 Uiso calc U . R 1
C C96 1.0494(9) 0.4540(5) 0.2878(7) 0.119(7) Uani d . . . 1
H H96A 1.0467 0.4792 0.2992 0.178 Uiso calc U . R 1
H H96B 1.0567 0.4551 0.2571 0.178 Uiso calc U . R 1
H H96C 1.0831 0.4409 0.3047 0.178 Uiso calc U . R 1
C C97 1.0253(6) 0.6442(4) 0.2149(4) 0.044(3) Uani d . . . 1
C C98 1.0380(8) 0.6200(6) 0.1849(5) 0.103(7) Uani d . . . 1
H H98 1.0097 0.617 0.1594 0.123 Uiso calc U . R 1
C C99 1.0911(8) 0.5985(6) 0.1892(6) 0.101(7) Uani d . . . 1
H H99 1.0973 0.5806 0.1675 0.121 Uiso calc U . R 1
C C100 1.1336(5) 0.6031(4) 0.2238(4) 0.048(4) Uani d . . D 1
C C101 1.1217(8) 0.6290(5) 0.2539(5) 0.087(6) Uani d . . . 1
H H101 1.1516 0.633 0.2783 0.105 Uiso calc U . R 1
C C102 1.0686(8) 0.6497(5) 0.2511(5) 0.082(5) Uani d . . . 1
H H102 1.0619 0.6671 0.2731 0.098 Uiso calc U . R 1
C C103 1.1926(6) 0.5798(4) 0.2283(4) 0.073(5) Uani d . . D 1
C C104 1.1804(13) 0.5403(6) 0.2445(8) 0.058(8) Uiso d . P D 0.5
C C105 1.2436(12) 0.5950(8) 0.2631(8) 0.066(8) Uiso d . P D 0.5
C C106 1.2158(17) 0.5743(10) 0.1832(8) 0.095(11) Uiso d . P D 0.5
C C107 0.3866(5) 0.5623(4) 0.3173(4) 0.038(3) Uani d . . . 1
C C108 0.3508(6) 0.5456(4) 0.3491(4) 0.041(3) Uani d . . . 1
C C109 0.3284(6) 0.5756(4) 0.3710(4) 0.045(3) Uani d . . . 1
C C110 0.3484(6) 0.6094(4) 0.3531(4) 0.039(3) Uani d . . . 1
C C111 0.3322(6) 0.6648(3) 0.3190(4) 0.043(3) Uani d . . . 1
C C112 0.2930(7) 0.6957(3) 0.3005(4) 0.051(4) Uani d . . . 1
C C113 0.3100(7) 0.7012(3) 0.2578(4) 0.052(4) Uani d . . . 1
C C114 0.3557(6) 0.6740(3) 0.2514(4) 0.042(3) Uani d . . . 1
C C115 0.3949(6) 0.6257(4) 0.2146(4) 0.042(3) Uani d . . . 1
C C116 0.3909(5) 0.5976(3) 0.1804(4) 0.038(3) Uani d . . . 1
C C117 0.4014(6) 0.5627(3) 0.2016(4) 0.039(3) Uani d . . . 1
C C118 0.4110(5) 0.5704(3) 0.2470(4) 0.036(3) Uani d . . . 1
C C119 0.3357(6) 0.5069(3) 0.3539(4) 0.048(4) Uani d . . . 1
C C120 0.3240(7) 0.4844(4) 0.3183(5) 0.067(4) Uani d . . . 1
H H120 0.3298 0.4935 0.2902 0.08 Uiso calc U . R 1
C C121 0.3029(7) 0.4470(4) 0.3230(5) 0.069(5) Uani d . . . 1
C C122 0.2991(8) 0.4350(4) 0.3641(6) 0.077(5) Uani d . . . 1
H H122 0.2879 0.41 0.368 0.092 Uiso calc U . R 1
C C123 0.3103(8) 0.4566(4) 0.4005(5) 0.077(5) Uani d . . D 1
C C124 0.3307(7) 0.4924(4) 0.3959(5) 0.069(5) Uani d . . . 1
H H124 0.3414 0.5073 0.421 0.083 Uiso calc U . R 1
C C125 0.2895(10) 0.4231(4) 0.2838(6) 0.096(6) Uani d . . . 1
C C126 0.3114(12) 0.4369(7) 0.2413(8) 0.047(7) Uiso d . P . 0.5
C C127 0.225(2) 0.4135(11) 0.2764(12) 0.104(12) Uiso d . P . 0.5
C C128 0.3206(14) 0.3854(8) 0.2954(9) 0.065(8) Uiso d . P . 0.5
C C129 0.3039(9) 0.4394(5) 0.4458(5) 0.102(6) Uiso d . . D 1
C C130 0.2431(11) 0.4226(6) 0.4463(7) 0.040(6) Uiso d . P . 0.5
C C131 0.3556(12) 0.4066(7) 0.4546(8) 0.046(7) Uiso d . P . 0.5
C C132 0.3127(13) 0.4716(7) 0.4822(8) 0.055(7) Uiso d . P . 0.5
C C133 0.2799(6) 0.5745(3) 0.4015(4) 0.042(3) Uani d . . . 1
C C134 0.2241(6) 0.5589(3) 0.3892(4) 0.043(3) Uani d . . . 1
H H134 0.216 0.5479 0.3612 0.051 Uiso calc U . R 1
C C135 0.1786(6) 0.5589(3) 0.4174(4) 0.049(4) Uani d . . . 1
C C136 0.1945(7) 0.5724(4) 0.4596(4) 0.062(4) Uani d . . . 1
H H136 0.1655 0.5705 0.48 0.075 Uiso calc U . R 1
C C137 0.2501(8) 0.5884(4) 0.4729(4) 0.063(4) Uani d . . D 1
C C138 0.2936(7) 0.5893(4) 0.4432(4) 0.059(4) Uani d . . . 1
H H138 0.3326 0.5999 0.4515 0.071 Uiso calc U . R 1
C C139 0.1163(6) 0.5414(4) 0.4033(4) 0.057(4) Uani d . . D 1
C C140 0.0916(8) 0.5524(6) 0.3572(5) 0.109(7) Uani d . . . 1
H H14A 0.0512 0.5413 0.3496 0.163 Uiso calc U . R 1
H H14B 0.1195 0.5436 0.3369 0.163 Uiso calc U . R 1
H H14C 0.0882 0.5794 0.3553 0.163 Uiso calc U . R 1
C C141 0.1206(8) 0.4999(5) 0.4084(6) 0.102(6) Uani d . . . 1
H H14D 0.0793 0.4894 0.4064 0.153 Uiso calc U . R 1
H H14E 0.1429 0.4939 0.4369 0.153 Uiso calc U . R 1
H H14F 0.1423 0.4896 0.3852 0.153 Uiso calc U . R 1
C C142 0.0675(7) 0.5553(5) 0.4307(5) 0.089(5) Uani d . . D 1
H H14G 0.0649 0.5823 0.4287 0.134 Uiso calc U . R 1
H H14H 0.0785 0.548 0.4613 0.134 Uiso calc U . R 1
H H14I 0.0279 0.5445 0.4198 0.134 Uiso calc U . R 1
C C143 0.2679(8) 0.6015(5) 0.5196(5) 0.091(5) Uiso d . . D 1
C C144 0.3139(13) 0.5727(7) 0.5428(9) 0.070(9) Uiso d . P D 0.5
C C145 0.2160(11) 0.5980(7) 0.5491(8) 0.054(7) Uiso d . P D 0.5
C C146 0.3013(14) 0.6401(8) 0.5202(9) 0.070(9) Uiso d . P . 0.5
C C147 0.2481(7) 0.7153(4) 0.3228(4) 0.055(4) Uani d . . . 1
C C148 0.2070(6) 0.6959(4) 0.3458(4) 0.050(4) Uani d . . . 1
H H148 0.2076 0.6697 0.3464 0.061 Uiso calc U . R 1
C C149 0.1656(6) 0.7151(4) 0.3677(4) 0.051(4) Uani d . . D 1
C C150 0.1657(8) 0.7527(5) 0.3647(5) 0.075(5) Uani d . . . 1
H H150 0.1361 0.7657 0.3788 0.09 Uiso calc U . R 1
C C151 0.2058(9) 0.7735(4) 0.3427(5) 0.086(6) Uani d . . D 1
C C152 0.2465(9) 0.7538(4) 0.3210(5) 0.086(6) Uani d . . . 1
H H152 0.2738 0.7666 0.3047 0.103 Uiso calc U . R 1
C C153 0.1240(7) 0.6929(4) 0.3953(5) 0.077(5) Uani d . . D 1
C C154 0.1014(14) 0.6579(8) 0.3766(8) 0.070(9) Uiso d . P D 0.5
C C155 0.1675(17) 0.6809(11) 0.4386(10) 0.134(15) Uiso d . P D 0.5
C C156 0.0762(17) 0.7163(9) 0.4172(12) 0.118(13) Uiso d . P D 0.5
C C157 0.2147(11) 0.8165(5) 0.3466(7) 0.139(8) Uiso d . . D 1
C C158 0.2493(13) 0.8336(8) 0.3134(8) 0.065(8) Uiso d . P D 0.5
C C159 0.2593(16) 0.8244(13) 0.3901(9) 0.144(16) Uiso d . P D 0.5
C C160 0.1538(13) 0.8320(11) 0.3605(12) 0.124(14) Uiso d . P D 0.5
C C161 0.2817(8) 0.7256(3) 0.2239(4) 0.054(4) Uani d . . . 1
C C162 0.3206(7) 0.7477(4) 0.2011(4) 0.059(4) Uani d . . . 1
H H162 0.3636 0.7448 0.2077 0.071 Uiso calc U . R 1
C C163 0.2988(8) 0.7732(4) 0.1697(4) 0.058(4) Uani d . . . 1
C C164 0.2360(10) 0.7760(4) 0.1610(5) 0.078(5) Uani d . . . 1
H H164 0.2195 0.7934 0.1398 0.094 Uiso calc U . R 1
C C165 0.1957(7) 0.7546(5) 0.1817(6) 0.074(5) Uani d . . D 1
C C166 0.2204(9) 0.7305(4) 0.2139(5) 0.074(5) Uani d . . . 1
H H166 0.1934 0.7168 0.2297 0.089 Uiso calc U . R 1
C C167 0.3410(9) 0.7962(4) 0.1465(5) 0.095(6) Uani d . . D 1
C C168 0.3820(13) 0.7701(7) 0.1229(9) 0.175(10) Uiso d . . D 1
C C169 0.3098(12) 0.8260(7) 0.1157(8) 0.162(9) Uiso d . . D 1
C C170 0.3842(13) 0.8195(8) 0.1824(9) 0.163(10) Uiso d . . . 1
C C171 0.1246(9) 0.7554(7) 0.1706(8) 0.160(10) Uiso d . . D 1
C C172 0.104(2) 0.7903(8) 0.1433(11) 0.126(14) Uiso d . P D 0.5
C C173 0.099(2) 0.7187(8) 0.1509(12) 0.123(14) Uiso d . P D 0.5
C C174 0.095(3) 0.7597(14) 0.2142(12) 0.22(3) Uiso d . P D 0.5
C C175 0.3726(6) 0.6053(3) 0.1333(4) 0.039(3) Uani d . . . 1
C C176 0.3236(7) 0.6271(4) 0.1204(4) 0.053(4) Uani d . . . 1
H H176 0.3025 0.6389 0.1417 0.063 Uiso calc U . R 1
C C177 0.3036(6) 0.6324(4) 0.0753(5) 0.061(4) Uani d . . D 1
C C178 0.3361(8) 0.6146(3) 0.0448(4) 0.060(4) Uani d . . . 1
H H178 0.3229 0.6172 0.0145 0.072 Uiso calc U . R 1
C C179 0.3875(6) 0.5929(3) 0.0583(4) 0.044(3) Uani d . . . 1
C C180 0.4047(6) 0.5883(3) 0.1027(4) 0.040(3) Uani d . . . 1
H H180 0.439 0.5732 0.1123 0.048 Uiso calc U . R 1
C C181 0.2465(8) 0.6552(5) 0.0609(5) 0.094(6) Uani d . . D 1
C C182 0.2374(14) 0.6620(8) 0.0108(9) 0.065(8) Uiso d . P . 0.5
C C183 0.191(2) 0.6372(11) 0.0779(12) 0.107(12) Uiso d . P . 0.5
C C184 0.2637(15) 0.6973(8) 0.0771(9) 0.072(9) Uiso d . P . 0.5
C C185 0.4246(6) 0.5752(4) 0.0253(4) 0.055(4) Uani d . . D 1
C C186 0.4419(8) 0.5357(4) 0.0377(5) 0.079(5) Uani d . . . 1
H H18J 0.4727 0.5357 0.0634 0.118 Uiso calc U . R 1
H H18K 0.4586 0.5236 0.0133 0.118 Uiso calc U . R 1
H H18L 0.4056 0.5223 0.0446 0.118 Uiso calc U . R 1
C C187 0.4831(8) 0.5974(5) 0.0223(5) 0.087(5) Uani d . . . 1
H H18M 0.4729 0.621 0.0077 0.131 Uiso calc U . R 1
H H18N 0.5104 0.5833 0.0055 0.131 Uiso calc U . R 1
H H18O 0.5036 0.602 0.0518 0.131 Uiso calc U . R 1
C C188 0.3889(7) 0.5726(4) -0.0199(4) 0.076(5) Uani d . . D 1
H H18P 0.3529 0.5569 -0.0187 0.114 Uiso calc U . R 1
H H18Q 0.415 0.5618 -0.0403 0.114 Uiso calc U . R 1
H H18R 0.3759 0.5974 -0.03 0.114 Uiso calc U . R 1
C C189 0.3965(6) 0.5265(3) 0.1805(4) 0.043(3) Uani d . . . 1
C C190 0.4425(7) 0.5001(4) 0.1909(5) 0.060(4) Uani d . . . 1
H H190 0.4755 0.5057 0.2126 0.072 Uiso calc U . R 1
C C191 0.4411(7) 0.4660(4) 0.1704(6) 0.074(5) Uani d . . D 1
C C192 0.3904(9) 0.4584(4) 0.1403(5) 0.074(5) Uani d . . . 1
H H192 0.3883 0.4352 0.126 0.089 Uiso calc U . R 1
C C193 0.3427(7) 0.4832(4) 0.1303(4) 0.061(4) Uani d . . D 1
C C194 0.3466(7) 0.5173(4) 0.1507(4) 0.059(4) Uani d . . . 1
H H194 0.3146 0.5347 0.1441 0.07 Uiso calc U . R 1
C C195 0.4930(9) 0.4377(5) 0.1794(6) 0.121(7) Uiso d . . D 1
C C196 0.4664(14) 0.4025(7) 0.1977(9) 0.071(9) Uiso d . P D 0.5
C C197 0.5457(15) 0.4512(8) 0.2061(10) 0.074(9) Uiso d . P . 0.5
C C198 0.5132(17) 0.4274(10) 0.1338(9) 0.096(11) Uiso d . P D 0.5
C C199 0.2853(9) 0.4739(6) 0.0987(6) 0.121(8) Uani d . . D 1
C C200 0.2672(11) 0.5046(7) 0.0683(8) 0.042(6) Uiso d . P . 0.5
C C201 0.2964(16) 0.4399(7) 0.0705(10) 0.084(10) Uiso d . P D 0.5
C C202 0.2359(15) 0.4626(11) 0.1280(11) 0.110(13) Uiso d . P D 0.5
C C203 0.5320(6) 0.6318(4) 0.3065(4) 0.045(3) Uani d . . . 1
C C204 0.5487(7) 0.5947(4) 0.3009(4) 0.051(4) Uani d . . . 1
H H204 0.5197 0.5755 0.3026 0.062 Uiso calc U . R 1
C C205 0.6068(7) 0.5864(4) 0.2929(4) 0.051(4) Uani d . . . 1
H H205 0.6169 0.5612 0.2886 0.061 Uiso calc U . R 1
C C206 0.6520(6) 0.6131(4) 0.2906(3) 0.039(3) Uani d . . . 1
C C207 0.6360(6) 0.6489(4) 0.2972(4) 0.049(4) Uani d . . . 1
H H207 0.6662 0.6677 0.2971 0.059 Uiso calc U . R 1
C C208 0.5755(7) 0.6589(4) 0.3042(4) 0.054(4) Uani d . . . 1
H H208 0.5651 0.6842 0.3073 0.064 Uiso calc U . R 1
C C209 0.7160(6) 0.6020(4) 0.2812(4) 0.047(4) Uani d . . . 1
C C210 0.7099(7) 0.5826(4) 0.2362(4) 0.074(5) Uani d . . . 1
H H21D 0.6793 0.5629 0.2357 0.111 Uiso calc U . R 1
H H21E 0.7494 0.572 0.2313 0.111 Uiso calc U . R 1
H H21F 0.6972 0.6007 0.2133 0.111 Uiso calc U . R 1
C C211 0.7441(7) 0.5743(4) 0.3163(5) 0.072(4) Uani d . . . 1
H H21G 0.7557 0.5875 0.3437 0.107 Uiso calc U . R 1
H H21H 0.7804 0.5628 0.3065 0.107 Uiso calc U . R 1
H H21I 0.7139 0.5552 0.3208 0.107 Uiso calc U . R 1
C C212 0.7581(7) 0.6348(4) 0.2805(5) 0.072(5) Uani d . . . 1
H H21J 0.7425 0.6515 0.2568 0.109 Uiso calc U . R 1
H H21K 0.7991 0.6264 0.2759 0.109 Uiso calc U . R 1
H H21L 0.76 0.648 0.3084 0.109 Uiso calc U . R 1
N N1 0.9204(4) 0.6549(3) 0.2770(3) 0.035(2) Uani d . . . 1
N N2 0.8565(5) 0.7084(2) 0.2742(3) 0.037(3) Uani d . . . 1
N N3 0.8654(4) 0.6730(3) 0.2107(3) 0.036(3) Uani d . . . 1
N N4 0.8260(5) 0.6252(3) 0.1610(3) 0.041(3) Uani d . . . 1
N N5 0.9035(4) 0.6119(3) 0.2190(3) 0.035(2) Uani d . . . 1
N N6 0.9297(4) 0.5897(3) 0.2904(3) 0.036(2) Uani d . . . 1
N N7 0.3902(4) 0.5989(3) 0.3254(3) 0.038(3) Uani d . . . 1
N N8 0.3232(5) 0.6429(3) 0.3528(3) 0.044(3) Uani d . . . 1
N N9 0.3705(5) 0.6567(3) 0.2900(3) 0.040(3) Uani d . . . 1
N N10 0.3701(5) 0.6602(3) 0.2135(3) 0.044(3) Uani d . . . 1
N N11 0.4136(4) 0.6077(3) 0.2529(3) 0.040(3) Uani d . . . 1
N N12 0.4014(4) 0.5470(3) 0.2800(4) 0.042(3) Uani d . . . 1
O O1 0.9719(4) 0.6653(2) 0.2100(2) 0.044(2) Uani d . . . 1
O O2 0.4745(4) 0.6435(2) 0.3140(3) 0.053(2) Uani d . . . 1

loop_
_atom_site_aniso_label
_atom_site_aniso_U_11
_atom_site_aniso_U_22
_atom_site_aniso_U_33
_atom_site_aniso_U_12
_atom_site_aniso_U_13
_atom_site_aniso_U_23
B1 0.023(9) 0.040(9) 0.032(8) -0.003(7) -0.005(7) -0.001(7)
B2 0.036(11) 0.051(10) 0.050(10) 0.005(9) 0.013(8) -0.002(8)
C1 0.029(8) 0.035(8) 0.039(8) 0.004(6) 0.000(6) 0.005(7)
C2 0.031(8) 0.046(8) 0.039(8) 0.005(6) 0.004(6) -0.003(6)
C3 0.032(8) 0.035(8) 0.034(7) 0.004(6) 0.002(6) -0.002(6)
C4 0.030(8) 0.029(7) 0.033(7) -0.002(6) -0.009(6) 0.002(6)
C5 0.036(8) 0.025(7) 0.034(8) 0.000(6) 0.003(6) 0.004(6)
C6 0.050(9) 0.032(7) 0.036(7) 0.001(7) 0.009(7) 0.004(6)
C7 0.041(9) 0.030(7) 0.036(7) 0.012(6) -0.002(6) 0.004(6)
C8 0.047(9) 0.037(8) 0.030(7) -0.010(7) 0.002(6) 0.002(6)
C9 0.040(8) 0.034(8) 0.032(7) 0.008(7) 0.003(7) 0.007(6)
C10 0.039(9) 0.048(9) 0.048(8) 0.008(7) 0.006(7) -0.009(7)
C11 0.038(8) 0.040(8) 0.033(7) 0.010(6) 0.000(6) 0.002(6)
C12 0.034(8) 0.031(7) 0.033(8) 0.001(6) -0.002(6) -0.002(6)
C13 0.033(8) 0.067(10) 0.030(8) 0.016(7) -0.003(6) 0.006(7)
C14 0.039(8) 0.040(8) 0.031(7) -0.003(6) 0.000(6) 0.006(6)
C15 0.046(9) 0.035(8) 0.045(8) 0.001(7) 0.001(7) 0.004(7)
C16 0.050(9) 0.063(10) 0.037(8) 0.009(8) 0.002(7) 0.012(7)
C17 0.045(9) 0.069(10) 0.041(9) -0.002(8) 0.000(7) -0.003(7)
C18 0.041(9) 0.045(8) 0.041(8) 0.004(6) -0.005(6) -0.004(7)
C19 0.047(9) 0.062(10) 0.050(8) -0.001(8) 0.005(7) 0.020(7)
C23 0.063(11) 0.067(10) 0.024(7) 0.012(8) 0.001(7) -0.003(6)
C24 0.062(14) 0.25(3) 0.088(13) 0.030(15) -0.027(11) -0.089(15)
C25 0.20(2) 0.150(18) 0.047(10) -0.055(17) 0.028(12) -0.019(11)
C26 0.16(2) 0.098(14) 0.040(9) 0.015(13) -0.004(10) -0.019(9)
C27 0.037(9) 0.048(9) 0.048(8) 0.007(7) 0.007(7) 0.001(7)
C28 0.054(10) 0.060(9) 0.051(9) 0.015(8) 0.011(8) 0.010(7)
C29 0.057(11) 0.098(13) 0.043(9) 0.026(10) 0.024(8) 0.006(9)
C30 0.101(17) 0.099(15) 0.058(11) 0.041(13) -0.002(11) -0.027(10)
C31 0.048(11) 0.082(13) 0.094(13) -0.001(10) 0.007(10) -0.032(11)
C32 0.051(10) 0.053(10) 0.059(9) 0.003(8) -0.001(7) -0.024(7)
C37 0.102(17) 0.074(13) 0.132(17) -0.004(12) 0.011(14) -0.057(12)
C38 0.19(3) 0.21(3) 0.14(2) -0.03(2) -0.049(19) -0.09(2)
C39 0.19(3) 0.085(15) 0.19(2) 0.039(17) -0.031(19) -0.047(15)
C40 0.15(2) 0.073(14) 0.30(3) -0.051(15) 0.07(2) -0.079(17)
C41 0.048(9) 0.031(7) 0.042(8) -0.001(7) -0.008(7) 0.008(6)
C42 0.046(9) 0.036(8) 0.044(8) 0.000(7) 0.001(7) 0.006(6)
C43 0.072(11) 0.029(8) 0.058(9) 0.003(8) 0.005(8) -0.006(7)
C44 0.064(11) 0.028(7) 0.061(10) 0.014(7) -0.002(8) -0.004(7)
C45 0.044(9) 0.029(8) 0.063(10) 0.001(7) -0.011(7) 0.008(7)
C46 0.065(10) 0.027(7) 0.051(8) 0.006(7) -0.008(7) 0.004(6)
C47 0.115(15) 0.050(9) 0.069(10) 0.022(9) 0.016(10) 0.010(8)
C51 0.078(12) 0.050(9) 0.044(8) 0.003(8) 0.002(8) 0.004(7)
C55 0.031(9) 0.039(8) 0.050(9) -0.004(6) 0.002(7) 0.004(6)
C56 0.057(10) 0.050(8) 0.036(8) -0.001(7) 0.006(7) -0.002(6)
C57 0.070(12) 0.057(9) 0.029(7) -0.007(8) -0.017(8) 0.003(6)
C58 0.039(10) 0.053(9) 0.043(9) -0.007(7) -0.006(7) 0.006(6)
C59 0.037(9) 0.030(7) 0.057(9) -0.002(6) -0.007(7) 0.000(6)
C60 0.059(11) 0.043(8) 0.026(7) -0.001(7) -0.011(7) -0.004(6)
C61 0.074(12) 0.110(13) 0.045(9) -0.019(10) -0.018(8) 0.009(8)
C65 0.039(9) 0.054(9) 0.053(8) 0.002(7) 0.001(7) -0.003(7)
C66 0.041(10) 0.062(10) 0.092(11) 0.013(8) -0.012(8) 0.005(8)
C67 0.062(11) 0.078(11) 0.083(11) 0.005(9) 0.015(9) 0.031(9)
C68 0.051(11) 0.076(11) 0.093(11) -0.007(8) 0.025(9) -0.010(9)
C69 0.065(11) 0.033(8) 0.045(8) 0.003(8) -0.008(7) -0.004(6)
C70 0.052(10) 0.036(8) 0.051(8) 0.009(7) 0.005(7) -0.001(7)
C71 0.054(10) 0.035(8) 0.049(8) 0.008(7) -0.013(7) -0.016(6)
C72 0.070(12) 0.056(10) 0.059(9) -0.002(9) -0.023(8) -0.009(7)
C73 0.079(12) 0.049(9) 0.057(9) 0.012(9) -0.006(9) -0.015(7)
C74 0.058(10) 0.046(9) 0.059(9) 0.010(8) -0.019(8) -0.011(7)
C75 0.058(11) 0.055(9) 0.073(10) -0.002(8) -0.033(8) -0.006(8)
C79 0.122(17) 0.057(11) 0.089(13) 0.004(11) -0.033(12) -0.033(9)
C80 0.34(4) 0.14(2) 0.12(2) 0.14(3) 0.02(2) -0.044(16)
C81 0.17(2) 0.052(12) 0.20(2) 0.022(14) -0.064(19) -0.012(13)
C82 0.15(2) 0.090(14) 0.18(2) 0.064(15) -0.076(18) -0.058(14)
C83 0.057(11) 0.046(9) 0.043(8) 0.005(8) -0.010(7) -0.013(7)
C84 0.050(10) 0.034(8) 0.067(9) -0.008(7) -0.004(7) -0.008(7)
C85 0.052(11) 0.065(11) 0.072(10) -0.016(9) -0.009(8) -0.004(8)
C86 0.066(13) 0.038(9) 0.102(12) 0.000(9) -0.029(10) 0.007(8)
C87 0.044(10) 0.038(9) 0.081(10) 0.024(8) -0.011(8) 0.007(7)
C88 0.055(10) 0.030(8) 0.058(8) 0.004(7) -0.007(7) 0.003(6)
C89 0.060(12) 0.081(12) 0.110(13) -0.022(9) -0.011(10) 0.005(10)
C93 0.061(12) 0.055(10) 0.107(13) -0.009(9) 0.002(10) -0.009(9)
C94 0.14(2) 0.085(14) 0.169(19) 0.063(13) -0.028(15) -0.049(13)
C95 0.14(2) 0.116(16) 0.094(14) 0.021(14) -0.041(13) 0.035(12)
C96 0.080(16) 0.103(15) 0.17(2) 0.050(13) 0.010(14) 0.048(14)
C97 0.038(9) 0.053(9) 0.043(8) 0.000(7) 0.015(7) 0.012(7)
C98 0.071(14) 0.163(18) 0.067(11) 0.047(13) -0.020(10) -0.051(12)
C99 0.048(11) 0.161(18) 0.089(13) 0.041(12) -0.012(10) -0.063(12)
C100 0.027(9) 0.075(10) 0.046(8) 0.008(7) 0.017(7) 0.002(7)
C101 0.048(12) 0.148(17) 0.062(10) 0.008(12) -0.011(9) -0.028(11)
C102 0.057(12) 0.116(14) 0.069(11) 0.026(11) -0.009(9) -0.038(10)
C103 0.042(10) 0.119(14) 0.059(9) 0.007(10) 0.008(8) -0.004(9)
C107 0.030(8) 0.046(9) 0.040(8) 0.000(6) 0.009(6) -0.009(7)
C108 0.034(8) 0.052(9) 0.039(7) -0.002(7) 0.013(6) -0.001(7)
C109 0.039(9) 0.057(9) 0.040(7) -0.001(7) 0.007(7) 0.006(7)
C110 0.040(9) 0.042(9) 0.035(7) 0.002(7) 0.005(7) -0.005(6)
C111 0.035(9) 0.042(8) 0.054(9) -0.005(7) 0.013(7) -0.011(7)
C112 0.067(11) 0.024(7) 0.066(9) -0.003(7) 0.027(8) 0.002(7)
C113 0.073(11) 0.029(8) 0.059(9) 0.003(8) 0.032(8) 0.005(7)
C114 0.056(10) 0.036(8) 0.038(8) -0.004(7) 0.018(7) 0.007(7)
C115 0.030(8) 0.045(9) 0.053(9) 0.004(7) 0.009(6) 0.021(7)
C116 0.029(8) 0.047(8) 0.040(8) -0.001(6) 0.019(6) -0.016(7)
C117 0.040(8) 0.038(8) 0.039(8) -0.006(6) 0.006(6) -0.013(6)
C118 0.020(8) 0.033(8) 0.055(9) -0.003(6) 0.009(6) 0.001(7)
C119 0.056(10) 0.038(9) 0.054(9) 0.003(7) 0.025(7) -0.003(7)
C120 0.082(12) 0.055(10) 0.069(10) 0.007(9) 0.038(9) 0.012(8)
C121 0.088(13) 0.037(9) 0.088(12) -0.016(8) 0.036(10) -0.007(9)
C122 0.116(15) 0.045(10) 0.075(12) -0.006(9) 0.039(10) 0.019(9)
C123 0.111(15) 0.054(11) 0.073(11) 0.004(10) 0.033(10) 0.028(9)
C124 0.092(13) 0.053(10) 0.066(10) 0.020(9) 0.025(9) 0.034(8)
C125 0.127(18) 0.051(10) 0.121(14) -0.029(11) 0.062(13) -0.019(10)
C133 0.046(10) 0.049(8) 0.034(8) 0.009(7) 0.014(7) 0.004(6)
C134 0.046(10) 0.043(8) 0.041(7) -0.004(7) 0.010(7) -0.004(6)
C135 0.048(10) 0.043(8) 0.058(9) 0.004(7) 0.014(8) 0.011(7)
C136 0.055(11) 0.082(11) 0.053(10) -0.016(9) 0.022(8) -0.007(8)
C137 0.087(13) 0.071(10) 0.036(8) -0.018(9) 0.022(9) -0.025(7)
C138 0.056(10) 0.068(10) 0.056(10) -0.011(8) 0.021(8) 0.001(8)
C139 0.040(10) 0.069(11) 0.062(9) -0.012(8) 0.005(8) 0.007(8)
C140 0.073(14) 0.160(18) 0.088(13) -0.063(13) -0.014(10) 0.011(12)
C141 0.060(12) 0.090(14) 0.153(17) -0.021(10) -0.004(11) -0.009(12)
C142 0.038(10) 0.142(16) 0.089(12) 0.005(10) 0.015(9) -0.003(11)
C147 0.074(11) 0.039(9) 0.058(9) 0.015(8) 0.035(8) -0.004(7)
C148 0.062(10) 0.042(8) 0.051(8) 0.011(8) 0.024(8) -0.003(7)
C149 0.042(9) 0.057(10) 0.060(9) 0.010(8) 0.026(7) 0.003(7)
C150 0.097(14) 0.065(12) 0.070(10) 0.036(10) 0.034(10) 0.012(9)
C151 0.146(17) 0.030(9) 0.092(12) 0.040(10) 0.064(12) 0.018(8)
C152 0.146(17) 0.045(10) 0.080(11) 0.025(10) 0.065(11) 0.002(8)
C153 0.051(11) 0.086(12) 0.098(12) -0.001(9) 0.027(9) -0.030(9)
C161 0.085(13) 0.022(7) 0.062(9) 0.009(8) 0.037(9) 0.006(7)
C162 0.063(11) 0.048(9) 0.071(10) 0.010(8) 0.028(8) 0.000(8)
C163 0.078(13) 0.036(8) 0.066(10) 0.015(8) 0.026(9) 0.020(7)
C164 0.096(16) 0.041(9) 0.102(13) 0.014(10) 0.029(12) 0.025(8)
C165 0.054(11) 0.061(11) 0.108(13) 0.025(9) 0.013(10) -0.001(10)
C166 0.075(14) 0.054(10) 0.100(13) 0.015(10) 0.042(11) 0.014(9)
C167 0.135(17) 0.065(11) 0.091(12) 0.034(11) 0.042(12) 0.043(10)
C175 0.030(8) 0.041(8) 0.044(8) 0.001(7) 0.002(7) -0.002(6)
C176 0.066(11) 0.056(9) 0.037(8) 0.003(8) 0.007(7) 0.009(7)
C177 0.064(11) 0.043(9) 0.077(11) 0.013(8) 0.013(9) 0.006(8)
C178 0.103(14) 0.038(8) 0.042(8) 0.008(9) 0.018(9) 0.001(7)
C179 0.039(9) 0.040(8) 0.054(9) -0.001(7) 0.010(7) -0.008(7)
C180 0.035(8) 0.038(8) 0.048(9) -0.002(6) 0.002(7) -0.008(6)
C181 0.133(17) 0.093(13) 0.053(9) 0.050(13) -0.001(10) 0.008(9)
C185 0.060(11) 0.061(10) 0.045(8) 0.002(8) 0.009(7) -0.009(7)
C186 0.103(14) 0.065(11) 0.068(10) 0.033(10) 0.009(9) -0.013(8)
C187 0.082(13) 0.093(13) 0.095(12) -0.017(11) 0.040(10) -0.029(10)
C188 0.080(12) 0.098(12) 0.050(9) 0.020(10) 0.005(8) -0.025(8)
C189 0.036(9) 0.042(8) 0.052(8) -0.007(7) 0.009(7) 0.002(7)
C190 0.041(9) 0.052(10) 0.089(11) 0.005(8) 0.021(8) -0.001(8)
C191 0.054(11) 0.029(9) 0.144(15) 0.013(8) 0.031(11) -0.014(9)
C192 0.084(14) 0.061(11) 0.082(11) -0.025(11) 0.032(10) -0.032(9)
C193 0.068(12) 0.056(10) 0.061(9) -0.017(9) 0.008(8) -0.006(8)
C194 0.066(11) 0.052(10) 0.059(9) -0.011(8) 0.015(8) -0.007(8)
C199 0.14(2) 0.138(18) 0.083(13) -0.077(15) 0.019(13) -0.039(12)
C203 0.039(10) 0.055(10) 0.042(8) -0.012(8) 0.001(7) -0.015(6)
C204 0.046(11) 0.038(9) 0.069(9) -0.016(7) 0.002(8) 0.002(7)
C205 0.045(10) 0.039(9) 0.068(9) 0.009(8) 0.004(8) 0.001(7)
C206 0.035(9) 0.045(9) 0.034(7) 0.000(7) -0.003(6) -0.006(6)
C207 0.031(9) 0.050(10) 0.065(9) -0.008(7) -0.002(7) 0.003(7)
C208 0.052(11) 0.049(9) 0.061(9) -0.010(8) 0.008(7) -0.008(7)
C209 0.034(9) 0.065(9) 0.038(8) 0.011(7) -0.008(6) 0.001(7)
C210 0.057(11) 0.094(12) 0.072(10) 0.017(9) 0.008(8) -0.007(9)
C211 0.048(10) 0.071(10) 0.091(11) 0.012(8) -0.014(8) 0.011(9)
C212 0.042(10) 0.091(12) 0.084(11) -0.020(9) 0.006(8) 0.013(9)
N1 0.035(7) 0.027(6) 0.039(6) 0.002(5) -0.005(5) -0.002(5)
N2 0.043(7) 0.034(6) 0.033(6) -0.006(5) 0.001(5) -0.003(5)
N3 0.044(7) 0.032(6) 0.031(6) 0.002(5) 0.009(5) 0.011(5)
N4 0.055(8) 0.044(7) 0.023(5) -0.006(6) 0.001(5) -0.003(5)
N5 0.030(6) 0.045(7) 0.030(6) 0.002(5) -0.001(5) -0.002(5)
N6 0.035(7) 0.035(7) 0.037(7) 0.004(5) -0.005(5) -0.002(5)
N7 0.030(7) 0.049(8) 0.036(6) -0.002(5) 0.011(5) -0.002(5)
N8 0.040(7) 0.049(7) 0.044(7) 0.002(6) 0.013(5) -0.002(6)
N9 0.038(7) 0.037(6) 0.050(7) -0.007(5) 0.023(6) -0.007(5)
N10 0.054(8) 0.038(7) 0.044(7) -0.004(6) 0.023(5) 0.002(5)
N11 0.037(7) 0.044(7) 0.040(6) 0.003(5) 0.011(5) -0.012(5)
N12 0.025(6) 0.038(6) 0.064(7) 0.002(5) 0.006(5) 0.006(6)
O1 0.036(6) 0.045(5) 0.052(5) -0.004(5) 0.010(4) 0.006(4)
O2 0.034(6) 0.064(6) 0.063(6) -0.009(5) 0.015(5) -0.022(5)

loop_
_atom_type_symbol
_atom_type_description
_atom_type_scat_dispersion_real
_atom_type_scat_dispersion_imag
_atom_type_scat_source
C C 0.0033 0.0016 'International Tables Vol C Tables 4.2.6.8 and 6.1.1.4'
H H 0.0000 0.0000 'International Tables Vol C Tables 4.2.6.8 and 6.1.1.4'
B B 0.0013 0.0007 'International Tables Vol C Tables 4.2.6.8 and 6.1.1.4'
N N 0.0061 0.0033 'International Tables Vol C Tables 4.2.6.8 and 6.1.1.4'
O O 0.0106 0.0060 'International Tables Vol C Tables 4.2.6.8 and 6.1.1.4'

loop_
_geom_angle_atom_site_label_1
_geom_angle_atom_site_label_2
_geom_angle_atom_site_label_3
_geom_angle
O1 B1 N3 110.7(10)
O1 B1 N1 117.2(10)
N3 B1 N1 103.8(10)
O1 B1 N5 116.0(10)
N3 B1 N5 105.2(9)
N1 B1 N5 102.5(9)
O2 B2 N7 118.5(11)
O2 B2 N9 107.6(11)
N7 B2 N9 104.1(11)
O2 B2 N11 118.6(11)
N7 B2 N11 103.5(11)
N9 B2 N11 102.6(10)
N6 C1 N1 123.5(10)
N6 C1 C2 129.0(10)
N1 C1 C2 106.6(10)
C3 C2 C1 105.7(10)
C3 C2 C13 128.7(11)
C1 C2 C13 125.2(11)
C2 C3 C4 108.7(10)
C2 C3 C27 125.5(10)
C4 C3 C27 124.3(10)
N2 C4 N1 123.8(9)
N2 C4 C3 127.2(11)
N1 C4 C3 106.6(9)
N2 C5 N3 122.1(10)
N2 C5 C6 128.2(11)
N3 C5 C6 107.9(9)
C7 C6 C41 126.8(11)
C7 C6 C5 105.9(10)
C41 C6 C5 127.1(10)
C6 C7 C8 109.2(10)
C6 C7 C55 125.7(11)
C8 C7 C55 123.9(10)
N4 C8 C7 131.4(11)
N4 C8 N3 120.4(11)
C7 C8 N3 106.5(10)
N4 C9 N5 122.0(10)
N4 C9 C10 129.3(11)
N5 C9 C10 106.4(10)
C11 C10 C9 107.6(10)
C11 C10 C69 127.4(12)
C9 C10 C69 124.6(11)
C10 C11 C12 108.0(10)
C10 C11 C83 126.0(11)
C12 C11 C83 125.1(10)
N6 C12 N5 123.6(10)
N6 C12 C11 128.2(10)
N5 C12 C11 105.3(9)
C18 C13 C14 119.9(11)
C18 C13 C2 118.7(12)
C14 C13 C2 121.2(11)
C15 C14 C13 120.1(11)
C15 C14 H14 119.9
C13 C14 H14 119.9
C16 C15 C14 119.0(11)
C16 C15 C19 120.8(11)
C14 C15 C19 120.0(11)
C15 C16 C17 123.4(11)
C15 C16 H16 118.3
C17 C16 H16 118.3
C18 C17 C16 116.7(10)
C18 C17 C23 121.2(12)
C16 C17 C23 122.1(12)
C13 C18 C17 120.9(12)
C13 C18 H18 119.6
C17 C18 H18 119.6
C15 C19 C22 113.5(15)
C15 C19 C21 111.2(12)
C22 C19 C21 109.0(15)
C15 C19 C20 114.9(12)
C22 C19 C20 102.6(15)
C21 C19 C20 105.1(14)
C26 C23 C24 109.4(15)
C26 C23 C17 112.8(11)
C24 C23 C17 107.5(10)
C26 C23 C25 107.0(13)
C24 C23 C25 109.3(15)
C17 C23 C25 110.8(11)
C23 C24 H24A 109.5
C23 C24 H24B 109.5
H24A C24 H24B 109.5
C23 C24 H24C 109.5
H24A C24 H24C 109.5
H24B C24 H24C 109.5
C23 C25 H25A 109.5
C23 C25 H25B 109.5
H25A C25 H25B 109.5
C23 C25 H25C 109.5
H25A C25 H25C 109.5
H25B C25 H25C 109.5
C23 C26 H26A 109.5
C23 C26 H26B 109.5
H26A C26 H26B 109.5
C23 C26 H26C 109.5
H26A C26 H26C 109.5
H26B C26 H26C 109.5
C28 C27 C32 119.4(12)
C28 C27 C3 121.1(12)
C32 C27 C3 119.4(12)
C27 C28 C29 120.7(14)
C27 C28 H28 119.6
C29 C28 H28 119.6
C30 C29 C28 115.8(14)
C30 C29 C33 125.8(16)
C28 C29 C33 118.4(16)
C31 C30 C29 124.3(15)
C31 C30 H30 117.9
C29 C30 H30 117.9
C30 C31 C32 118.4(14)
C30 C31 C37 118.3(17)
C32 C31 C37 123.2(17)
C31 C32 C27 121.4(14)
C31 C32 H32 119.3
C27 C32 H32 119.3
C29 C33 C35 110.(2)
C29 C33 C34 111.(2)
C35 C33 C34 114.(2)
C29 C33 C36 108.(2)
C35 C33 C36 110.(2)
C34 C33 C36 104.(2)
C40 C37 C31 110.3(15)
C40 C37 C38 111.(2)
C31 C37 C38 108.3(15)
C40 C37 C39 107.8(19)
C31 C37 C39 108.0(15)
C38 C37 C39 111.0(17)
C37 C38 H38A 109.5
C37 C38 H38B 109.5
H38A C38 H38B 109.5
C37 C38 H38C 109.5
H38A C38 H38C 109.5
H38B C38 H38C 109.5
C37 C39 H39A 109.5
C37 C39 H39B 109.5
H39A C39 H39B 109.5
C37 C39 H39C 109.5
H39A C39 H39C 109.5
H39B C39 H39C 109.5
C37 C40 H40A 109.5
C37 C40 H40B 109.5
H40A C40 H40B 109.5
C37 C40 H40C 109.5
H40A C40 H40C 109.5
H40B C40 H40C 109.5
C42 C41 C46 119.5(12)
C42 C41 C6 123.0(10)
C46 C41 C6 117.5(12)
C41 C42 C43 120.3(11)
C41 C42 H42 119.8
C43 C42 H42 119.8
C44 C43 C42 117.4(11)
C44 C43 C47 122.7(13)
C42 C43 C47 119.8(12)
C43 C44 C45 124.7(12)
C43 C44 H44 117.6
C45 C44 H44 117.6
C44 C45 C46 116.7(11)
C44 C45 C51 121.3(12)
C46 C45 C51 122.0(12)
C45 C46 C41 121.2(12)
C45 C46 H46 119.4
C41 C46 H46 119.4
C43 C47 C48 109.6(15)
C43 C47 C49 115.3(14)
C48 C47 C49 109.0(19)
C43 C47 C50 108.9(18)
C48 C47 C50 112.1(19)
C49 C47 C50 101.7(19)
C52 C51 C45 112.9(14)
C52 C51 C54 111.1(14)
C45 C51 C54 110.7(11)
C52 C51 C53 105.2(16)
C45 C51 C53 110.0(14)
C54 C51 C53 106.6(15)
C60 C55 C56 118.1(11)
C60 C55 C7 120.1(11)
C56 C55 C7 121.8(12)
C55 C56 C57 119.2(12)
C55 C56 H56 120.4
C57 C56 H56 120.4
C58 C57 C56 119.1(11)
C58 C57 C61 124.8(12)
C56 C57 C61 116.0(13)
C57 C58 C59 123.8(12)
C57 C58 H58 118.1
C59 C58 H58 118.1
C58 C59 C60 115.9(12)
C58 C59 C65 124.5(11)
C60 C59 C65 119.6(11)
C55 C60 C59 123.7(11)
C55 C60 H60 118.1
C59 C60 H60 118.1
C64 C61 C57 109.8(13)
C64 C61 C63 107.2(17)
C57 C61 C63 109.2(16)
C64 C61 C62 105.7(17)
C57 C61 C62 112.2(14)
C63 C61 C62 112.5(17)
C68 C65 C59 111.3(11)
C68 C65 C67 109.5(11)
C59 C65 C67 107.6(11)
C68 C65 C66 109.1(12)
C59 C65 C66 110.8(11)
C67 C65 C66 108.4(11)
C65 C66 H66A 109.5
C65 C66 H66B 109.5
H66A C66 H66B 109.5
C65 C66 H66C 109.5
H66A C66 H66C 109.5
H66B C66 H66C 109.5
C65 C67 H67A 109.5
C65 C67 H67B 109.5
H67A C67 H67B 109.5
C65 C67 H67C 109.5
H67A C67 H67C 109.5
H67B C67 H67C 109.5
C65 C68 H68A 109.5
C65 C68 H68B 109.5
H68A C68 H68B 109.5
C65 C68 H68C 109.5
H68A C68 H68C 109.5
H68B C68 H68C 109.5
C70 C69 C74 119.5(11)
C70 C69 C10 120.4(11)
C74 C69 C10 120.0(12)
C69 C70 C71 121.4(11)
C69 C70 H70 119.3
C71 C70 H70 119.3
C72 C71 C70 116.7(12)
C72 C71 C75 121.8(11)
C70 C71 C75 121.4(11)
C71 C72 C73 124.2(12)
C71 C72 H72 117.9
C73 C72 H72 117.9
C74 C73 C72 116.2(12)
C74 C73 C79 122.3(14)
C72 C73 C79 121.5(13)
C73 C74 C69 122.0(13)
C73 C74 H74 119.0
C69 C74 H74 119.0
C71 C75 C78 105.0(13)
C71 C75 C76 111.1(13)
C78 C75 C76 107.9(13)
C71 C75 C77 113.0(12)
C78 C75 C77 113.4(15)
C76 C75 C77 106.5(12)
C80 C79 C73 109.2(15)
C80 C79 C82 112.(2)
C73 C79 C82 113.0(13)
C80 C79 C81 105.9(18)
C73 C79 C81 111.9(16)
C82 C79 C81 104.7(16)
C79 C80 H80A 109.5
C79 C80 H80B 109.5
H80A C80 H80B 109.5
C79 C80 H80C 109.5
H80A C80 H80C 109.5
H80B C80 H80C 109.5
C79 C81 H81A 109.5
C79 C81 H81B 109.5
H81A C81 H81B 109.5
C79 C81 H81C 109.5
H81A C81 H81C 109.5
H81B C81 H81C 109.5
C79 C82 H82A 109.5
C79 C82 H82B 109.5
H82A C82 H82B 109.5
C79 C82 H82C 109.5
H82A C82 H82C 109.5
H82B C82 H82C 109.5
C84 C83 C88 121.1(12)
C84 C83 C11 117.6(12)
C88 C83 C11 121.1(13)
C83 C84 C85 119.4(13)
C83 C84 H84 120.3
C85 C84 H84 120.3
C86 C85 C84 119.2(14)
C86 C85 C89 120.1(14)
C84 C85 C89 120.7(14)
C85 C86 C87 121.6(13)
C85 C86 H86 119.2
C87 C86 H86 119.2
C88 C87 C86 119.6(12)
C88 C87 C93 122.6(14)
C86 C87 C93 117.8(13)
C87 C88 C83 119.0(13)
C87 C88 H88 120.5
C83 C88 H88 120.5
C85 C89 C91 108.8(16)
C85 C89 C90 107.6(14)
C91 C89 C90 107.9(16)
C85 C89 C92 108.6(17)
C91 C89 C92 113.5(18)
C90 C89 C92 110.3(19)
C96 C93 C95 105.1(15)
C96 C93 C87 112.3(13)
C95 C93 C87 111.7(14)
C96 C93 C94 111.0(17)
C95 C93 C94 107.1(15)
C87 C93 C94 109.6(12)
C93 C94 H94A 109.5
C93 C94 H94B 109.5
H94A C94 H94B 109.5
C93 C94 H94C 109.5
H94A C94 H94C 109.5
H94B C94 H94C 109.5
C93 C95 H95A 109.5
C93 C95 H95B 109.5
H95A C95 H95B 109.5
C93 C95 H95C 109.5
H95A C95 H95C 109.5
H95B C95 H95C 109.5
C93 C96 H96A 109.5
C93 C96 H96B 109.5
H96A C96 H96B 109.5
C93 C96 H96C 109.5
H96A C96 H96C 109.5
H96B C96 H96C 109.5
C98 C97 O1 121.9(12)
C98 C97 C102 118.2(14)
O1 C97 C102 119.9(12)
C97 C98 C99 122.9(14)
C97 C98 H98 118.6
C99 C98 H98 118.6
C100 C99 C98 120.2(14)
C100 C99 H99 119.9
C98 C99 H99 119.9
C99 C100 C101 117.0(13)
C99 C100 C103 120.4(13)
C101 C100 C103 122.7(13)
C100 C101 C102 123.9(13)
C100 C101 H101 118.1
C102 C101 H101 118.1
C101 C102 C97 117.8(14)
C101 C102 H102 121.1
C97 C102 H102 121.1
C100 C103 C104 110.9(15)
C100 C103 C106 110.6(16)
C104 C103 C106 105.0(18)
C100 C103 C105 113.7(15)
C104 C103 C105 104.0(16)
C106 C103 C105 112.1(19)
N7 C107 N12 123.2(11)
N7 C107 C108 107.8(10)
N12 C107 C108 127.3(12)
C109 C108 C119 126.9(11)
C109 C108 C107 104.7(11)
C119 C108 C107 128.1(11)
C108 C109 C110 109.5(11)
C108 C109 C133 126.8(12)
C110 C109 C133 122.4(12)
N8 C110 N7 123.7(11)
N8 C110 C109 129.2(12)
N7 C110 C109 105.0(11)
N9 C111 N8 123.9(11)
N9 C111 C112 107.0(11)
N8 C111 C112 127.5(12)
C113 C112 C147 129.6(12)
C113 C112 C111 104.7(11)
C147 C112 C111 125.7(12)
C112 C113 C114 107.3(11)
C112 C113 C161 127.8(13)
C114 C113 C161 124.5(12)
N10 C114 N9 122.5(11)
N10 C114 C113 127.9(12)
N9 C114 C113 107.2(11)
N10 C115 N11 122.5(11)
N10 C115 C116 129.1(11)
N11 C115 C116 106.1(10)
C117 C116 C115 107.0(10)
C117 C116 C175 128.5(10)
C115 C116 C175 124.2(11)
C118 C117 C116 106.0(10)
C118 C117 C189 127.6(11)
C116 C117 C189 126.1(10)
N12 C118 N11 121.7(11)
N12 C118 C117 126.9(11)
N11 C118 C117 108.9(10)
C120 C119 C124 119.2(13)
C120 C119 C108 121.0(12)
C124 C119 C108 119.7(12)
C119 C120 C121 120.6(13)
C119 C120 H120 119.7
C121 C120 H120 119.7
C122 C121 C120 116.9(14)
C122 C121 C125 123.1(14)
C120 C121 C125 119.9(14)
C121 C122 C123 124.1(14)
C121 C122 H122 118.0
C123 C122 H122 118.0
C122 C123 C124 118.8(13)
C122 C123 C129 118.9(14)
C124 C123 C129 122.2(16)
C123 C124 C119 120.2(14)
C123 C124 H124 119.9
C119 C124 H124 119.9
C127 C125 C121 111.(2)
C127 C125 C126 110.(2)
C121 C125 C126 117.1(15)
C127 C125 C128 103.(2)
C121 C125 C128 106.6(17)
C126 C125 C128 108.0(18)
C130 C129 C123 110.7(16)
C130 C129 C132 109.0(18)
C123 C129 C132 108.8(16)
C130 C129 C131 108.2(17)
C123 C129 C131 107.7(15)
C132 C129 C131 112.4(16)
C134 C133 C138 120.5(12)
C134 C133 C109 121.2(11)
C138 C133 C109 118.3(12)
C133 C134 C135 120.8(12)
C133 C134 H134 119.6
C135 C134 H134 119.6
C136 C135 C134 117.4(13)
C136 C135 C139 121.8(12)
C134 C135 C139 120.5(12)
C137 C136 C135 122.9(13)
C137 C136 H136 118.5
C135 C136 H136 118.5
C136 C137 C138 117.8(11)
C136 C137 C143 122.4(14)
C138 C137 C143 119.5(14)
C133 C138 C137 120.3(13)
C133 C138 H138 119.8
C137 C138 H138 119.8
C141 C139 C140 111.7(14)
C141 C139 C135 109.8(12)
C140 C139 C135 111.7(11)
C141 C139 C142 108.0(13)
C140 C139 C142 103.6(13)
C135 C139 C142 111.9(12)
C139 C140 H14A 109.5
C139 C140 H14B 109.5
H14A C140 H14B 109.5
C139 C140 H14C 109.5
H14A C140 H14C 109.5
H14B C140 H14C 109.5
C139 C141 H14D 109.5
C139 C141 H14E 109.5
H14D C141 H14E 109.5
C139 C141 H14F 109.5
H14D C141 H14F 109.5
H14E C141 H14F 109.5
C139 C142 H14G 109.5
C139 C142 H14H 109.5
H14G C142 H14H 109.5
C139 C142 H14I 109.5
H14G C142 H14I 109.5
H14H C142 H14I 109.5
C137 C143 C145 113.8(15)
C137 C143 C144 107.9(15)
C145 C143 C144 99.1(17)
C137 C143 C146 110.7(15)
C145 C143 C146 116.3(18)
C144 C143 C146 107.9(19)
C152 C147 C148 120.2(13)
C152 C147 C112 118.8(13)
C148 C147 C112 120.9(11)
C149 C148 C147 119.9(12)
C149 C148 H148 120.0
C147 C148 H148 120.0
C150 C149 C148 117.5(12)
C150 C149 C153 124.1(13)
C148 C149 C153 118.3(12)
C149 C150 C151 125.2(14)
C149 C150 H150 117.4
C151 C150 H150 117.4
C152 C151 C150 116.3(13)
C152 C151 C157 117.8(17)
C150 C151 C157 125.2(15)
C151 C152 C147 120.7(15)
C151 C152 H152 119.6
C147 C152 H152 119.6
C154 C153 C149 115.5(16)
C154 C153 C156 115.(2)
C149 C153 C156 115.4(19)
C154 C153 C155 103.7(18)
C149 C153 C155 105.3(19)
C156 C153 C155 98.8(18)
C158 C157 C160 125.(2)
C158 C157 C151 115.5(18)
C160 C157 C151 106.(2)
C158 C157 C159 101.0(19)
C160 C157 C159 99.7(19)
C151 C157 C159 107.(2)
C166 C161 C162 117.1(13)
C166 C161 C113 125.0(14)
C162 C161 C113 117.8(15)
C163 C162 C161 122.9(15)
C163 C162 H162 118.6
C161 C162 H162 118.6
C162 C163 C164 116.3(14)
C162 C163 C167 121.6(16)
C164 C163 C167 122.1(14)
C163 C164 C165 123.3(14)
C163 C164 H164 118.4
C165 C164 H164 118.4
C166 C165 C164 117.6(15)
C166 C165 C171 117.8(18)
C164 C165 C171 124.6(18)
C161 C166 C165 122.7(15)
C161 C166 H166 118.7
C165 C166 H166 118.7
C163 C167 C169 115.3(18)
C163 C167 C168 108.4(16)
C169 C167 C168 112.2(18)
C163 C167 C170 108.3(15)
C169 C167 C170 104.0(17)
C168 C167 C170 108.(2)
C173 C171 C172 115.(2)
C173 C171 C165 113.(2)
C172 C171 C165 110.(2)
C173 C171 C174 105.(2)
C172 C171 C174 105.(2)
C165 C171 C174 109.(3)
C176 C175 C180 120.6(11)
C176 C175 C116 120.7(11)
C180 C175 C116 118.6(11)
C175 C176 C177 120.7(12)
C175 C176 H176 119.7
C177 C176 H176 119.7
C178 C177 C176 118.0(12)
C178 C177 C181 121.4(13)
C176 C177 C181 120.5(13)
C179 C178 C177 121.1(12)
C179 C178 H178 119.4
C177 C178 H178 119.4
C180 C179 C178 118.7(12)
C180 C179 C185 120.2(12)
C178 C179 C185 121.1(12)
C179 C180 C175 120.9(12)
C179 C180 H180 119.5
C175 C180 H180 119.5
C177 C181 C183 109.6(19)
C177 C181 C182 112.4(16)
C183 C181 C182 113.(2)
C177 C181 C184 105.2(16)
C183 C181 C184 117.(2)
C182 C181 C184 99.1(17)
C186 C185 C179 111.5(11)
C186 C185 C188 105.1(11)
C179 C185 C188 112.4(11)
C186 C185 C187 108.6(13)
C179 C185 C187 110.1(11)
C188 C185 C187 109.0(12)
C185 C186 H18J 109.5
C185 C186 H18K 109.5
H18J C186 H18K 109.5
C185 C186 H18L 109.5
H18J C186 H18L 109.5
H18K C186 H18L 109.5
C185 C187 H18M 109.5
C185 C187 H18N 109.5
H18M C187 H18N 109.5
C185 C187 H18O 109.5
H18M C187 H18O 109.5
H18N C187 H18O 109.5
C185 C188 H18P 109.5
C185 C188 H18Q 109.5
H18P C188 H18Q 109.5
C185 C188 H18R 109.5
H18P C188 H18R 109.5
H18Q C188 H18R 109.5
C194 C189 C190 118.8(12)
C194 C189 C117 121.5(12)
C190 C189 C117 119.7(12)
C191 C190 C189 121.7(14)
C191 C190 H190 119.1
C189 C190 H190 119.1
C190 C191 C192 116.9(13)
C190 C191 C195 122.4(16)
C192 C191 C195 120.7(15)
C193 C192 C191 123.2(13)
C193 C192 H192 118.4
C191 C192 H192 118.4
C194 C193 C192 118.0(13)
C194 C193 C199 119.1(15)
C192 C193 C199 122.9(15)
C193 C194 C189 121.2(14)
C193 C194 H194 119.4
C189 C194 H194 119.4
C197 C195 C191 114.5(19)
C197 C195 C196 113.(2)
C191 C195 C196 108.2(18)
C197 C195 C198 108.(2)
C191 C195 C198 106.2(19)
C196 C195 C198 107.(2)
C200 C199 C201 106.9(18)
C200 C199 C193 112.1(16)
C201 C199 C193 111.1(19)
C200 C199 C202 114.(2)
C201 C199 C202 107.(2)
C193 C199 C202 105.6(19)
O2 C203 C208 116.6(12)
O2 C203 C204 124.8(12)
C208 C203 C204 118.6(13)
C205 C204 C203 119.7(12)
C205 C204 H204 120.1
C203 C204 H204 120.1
C204 C205 C206 123.2(12)
C204 C205 H205 118.4
C206 C205 H205 118.4
C207 C206 C205 116.9(12)
C207 C206 C209 122.6(12)
C205 C206 C209 120.5(12)
C206 C207 C208 121.8(12)
C206 C207 H207 119.1
C208 C207 H207 119.1
C203 C208 C207 119.8(13)
C203 C208 H208 120.1
C207 C208 H208 120.1
C212 C209 C206 112.1(11)
C212 C209 C210 109.5(12)
C206 C209 C210 107.8(10)
C212 C209 C211 108.9(11)
C206 C209 C211 109.8(11)
C210 C209 C211 108.7(11)
C209 C210 H21D 109.5
C209 C210 H21E 109.5
H21D C210 H21E 109.5
C209 C210 H21F 109.5
H21D C210 H21F 109.5
H21E C210 H21F 109.5
C209 C211 H21G 109.5
C209 C211 H21H 109.5
H21G C211 H21H 109.5
C209 C211 H21I 109.5
H21G C211 H21I 109.5
H21H C211 H21I 109.5
C209 C212 H21J 109.5
C209 C212 H21K 109.5
H21J C212 H21K 109.5
C209 C212 H21L 109.5
H21J C212 H21L 109.5
H21K C212 H21L 109.5
C4 N1 C1 110.1(9)
C4 N1 B1 122.2(9)
C1 N1 B1 123.7(9)
C5 N2 C4 116.0(9)
C5 N3 C8 108.9(10)
C5 N3 B1 125.5(9)
C8 N3 B1 123.1(10)
C8 N4 C9 118.8(9)
C12 N5 C9 111.3(9)
C12 N5 B1 124.5(9)
C9 N5 B1 122.5(9)
C12 N6 C1 116.4(9)
C107 N7 C110 111.0(10)
C107 N7 B2 124.5(10)
C110 N7 B2 121.4(11)
C110 N8 C111 116.1(10)
C111 N9 C114 112.6(11)
C111 N9 B2 122.6(11)
C114 N9 B2 123.9(11)
C114 N10 C115 117.0(10)
C118 N11 C115 110.7(10)
C118 N11 B2 124.1(10)
C115 N11 B2 123.0(11)
C107 N12 C118 117.1(10)
C97 O1 B1 119.1(9)
C203 O2 B2 125.8(10)

loop_
_geom_bond_atom_site_label_1
_geom_bond_atom_site_label_2
_geom_bond_distance
B1 O1 1.413(16)
B1 N3 1.462(16)
B1 N1 1.517(16)
B1 N5 1.521(16)
B2 O2 1.428(17)
B2 N7 1.501(18)
B2 N9 1.513(18)
B2 N11 1.523(17)
C1 N6 1.353(14)
C1 N1 1.374(13)
C1 C2 1.454(16)
C2 C3 1.392(15)
C2 C13 1.479(16)
C3 C4 1.422(15)
C3 C27 1.513(16)
C4 N2 1.349(14)
C4 N1 1.361(14)
C5 N2 1.340(13)
C5 N3 1.364(14)
C5 C6 1.481(16)
C6 C7 1.397(15)
C6 C41 1.455(17)
C7 C8 1.429(16)
C7 C55 1.460(16)
C8 N4 1.341(14)
C8 N3 1.432(14)
C9 N4 1.347(14)
C9 N5 1.367(14)
C9 C10 1.434(16)
C10 C11 1.366(16)
C10 C69 1.489(17)
C11 C12 1.460(16)
C11 C83 1.507(17)
C12 N6 1.313(13)
C12 N5 1.357(13)
C13 C18 1.387(16)
C13 C14 1.405(16)
C14 C15 1.385(15)
C14 H14 0.95
C15 C16 1.358(16)
C15 C19 1.483(17)
C16 C17 1.412(18)
C16 H16 0.95
C17 C18 1.400(17)
C17 C23 1.539(13)
C18 H18 0.95
C19 C22 1.54(3)
C19 C21 1.55(2)
C19 C20 1.55(2)
C23 C26 1.505(19)
C23 C24 1.523(15)
C23 C25 1.559(15)
C24 H24A 0.98
C24 H24B 0.98
C24 H24C 0.98
C25 H25A 0.98
C25 H25B 0.98
C25 H25C 0.98
C26 H26A 0.98
C26 H26B 0.98
C26 H26C 0.98
C27 C28 1.374(18)
C27 C32 1.384(17)
C28 C29 1.408(19)
C28 H28 0.95
C29 C30 1.38(2)
C29 C33 1.526(15)
C30 C31 1.35(2)
C30 H30 0.95
C31 C32 1.35(2)
C31 C37 1.548(15)
C32 H32 0.95
C33 C35 1.53(3)
C33 C34 1.539(18)
C33 C36 1.576(18)
C37 C40 1.52(3)
C37 C38 1.553(17)
C37 C39 1.560(16)
C38 H38A 0.98
C38 H38B 0.98
C38 H38C 0.98
C39 H39A 0.98
C39 H39B 0.98
C39 H39C 0.98
C40 H40A 0.98
C40 H40B 0.98
C40 H40C 0.98
C41 C42 1.391(16)
C41 C46 1.392(16)
C42 C43 1.394(17)
C42 H42 0.95
C43 C44 1.366(17)
C43 C47 1.532(14)
C44 C45 1.379(17)
C44 H44 0.95
C45 C46 1.383(17)
C45 C51 1.534(17)
C46 H46 0.95
C47 C48 1.537(18)
C47 C49 1.55(3)
C47 C50 1.58(4)
C51 C52 1.51(2)
C51 C54 1.537(15)
C51 C53 1.552(17)
C55 C60 1.390(17)
C55 C56 1.410(16)
C56 C57 1.420(18)
C56 H56 0.95
C57 C58 1.372(18)
C57 C61 1.557(14)
C58 C59 1.381(16)
C58 H58 0.95
C59 C60 1.403(17)
C59 C65 1.529(18)
C60 H60 0.95
C61 C64 1.53(3)
C61 C63 1.56(3)
C61 C62 1.57(3)
C65 C68 1.487(18)
C65 C67 1.530(18)
C65 C66 1.557(17)
C66 H66A 0.98
C66 H66B 0.98
C66 H66C 0.98
C67 H67A 0.98
C67 H67B 0.98
C67 H67C 0.98
C68 H68A 0.98
C68 H68B 0.98
C68 H68C 0.98
C69 C70 1.377(17)
C69 C74 1.400(17)
C70 C71 1.411(16)
C70 H70 0.95
C71 C72 1.397(18)
C71 C75 1.486(18)
C72 C73 1.399(19)
C72 H72 0.95
C73 C74 1.398(18)
C73 C79 1.50(2)
C74 H74 0.95
C75 C78 1.52(3)
C75 C76 1.545(15)
C75 C77 1.55(2)
C79 C80 1.46(3)
C79 C82 1.54(2)
C79 C81 1.546(17)
C80 H80A 0.98
C80 H80B 0.98
C80 H80C 0.98
C81 H81A 0.98
C81 H81B 0.98
C81 H81C 0.98
C82 H82A 0.98
C82 H82B 0.98
C82 H82C 0.98
C83 C84 1.387(18)
C83 C88 1.430(18)
C84 C85 1.396(18)
C84 H84 0.95
C85 C86 1.37(2)
C85 C89 1.54(2)
C86 C87 1.43(2)
C86 H86 0.95
C87 C88 1.346(17)
C87 C93 1.541(14)
C88 H88 0.95
C89 C91 1.546(17)
C89 C90 1.553(17)
C89 C92 1.555(18)
C93 C96 1.44(2)
C93 C95 1.51(2)
C93 C94 1.548(15)
C94 H94A 0.98
C94 H94B 0.98
C94 H94C 0.98
C95 H95A 0.98
C95 H95B 0.98
C95 H95C 0.98
C96 H96A 0.98
C96 H96B 0.98
C96 H96C 0.98
C97 C98 1.329(19)
C97 O1 1.395(14)
C97 C102 1.397(18)
C98 C99 1.40(2)
C98 H98 0.95
C99 C100 1.345(18)
C99 H99 0.95
C100 C101 1.367(19)
C100 C103 1.542(14)
C101 C102 1.38(2)
C101 H101 0.95
C102 H102 0.95
C103 C104 1.549(17)
C103 C106 1.550(18)
C103 C105 1.559(17)
C107 N7 1.347(14)
C107 N12 1.351(14)
C107 C108 1.459(17)
C108 C109 1.399(17)
C108 C119 1.452(17)
C109 C110 1.432(17)
C109 C133 1.506(17)
C110 N8 1.331(15)
C110 N7 1.381(15)
C111 N9 1.331(15)
C111 N8 1.344(15)
C111 C112 1.486(18)
C112 C113 1.426(17)
C112 C147 1.453(18)
C113 C114 1.437(17)
C113 C161 1.450(19)
C114 N10 1.344(14)
C114 N9 1.350(14)
C115 N10 1.360(15)
C115 N11 1.371(14)
C115 C116 1.461(16)
C116 C117 1.429(16)
C116 C175 1.486(16)
C117 C118 1.420(16)
C117 C189 1.460(16)
C118 N12 1.359(14)
C118 N11 1.363(14)
C119 C120 1.368(18)
C119 C124 1.413(17)
C120 C121 1.442(19)
C120 H120 0.95
C121 C122 1.353(19)
C121 C125 1.49(2)
C122 C123 1.37(2)
C122 H122 0.95
C123 C124 1.38(2)
C123 C129 1.551(15)
C124 H124 0.95
C125 C127 1.46(4)
C125 C126 1.53(3)
C125 C128 1.55(3)
C129 C130 1.47(3)
C129 C132 1.61(3)
C129 C131 1.64(3)
C133 C134 1.367(17)
C133 C138 1.391(17)
C134 C135 1.400(17)
C134 H134 0.95
C135 C136 1.397(18)
C135 C139 1.528(18)
C136 C137 1.375(19)
C136 H136 0.95
C137 C138 1.403(19)
C137 C143 1.522(15)
C138 H138 0.95
C139 C141 1.51(2)
C139 C140 1.515(19)
C139 C142 1.529(14)
C140 H14A 0.98
C140 H14B 0.98
C140 H14C 0.98
C141 H14D 0.98
C141 H14E 0.98
C141 H14F 0.98
C142 H14G 0.98
C142 H14H 0.98
C142 H14I 0.98
C143 C145 1.547(17)
C143 C144 1.566(18)
C143 C146 1.58(3)
C147 C152 1.396(18)
C147 C148 1.402(18)
C148 C149 1.382(17)
C148 H148 0.95
C149 C150 1.362(19)
C149 C153 1.549(14)
C150 C151 1.40(2)
C150 H150 0.95
C151 C152 1.38(2)
C151 C157 1.574(16)
C152 H152 0.95
C153 C154 1.45(3)
C153 C156 1.57(3)
C153 C155 1.610(18)
C157 C158 1.48(3)
C157 C160 1.558(18)
C157 C159 1.594(18)
C161 C166 1.36(2)
C161 C162 1.419(19)
C162 C163 1.382(18)
C162 H162 0.95
C163 C164 1.38(2)
C163 C167 1.49(2)
C164 C165 1.39(2)
C164 H164 0.95
C165 C166 1.39(2)
C165 C171 1.565(17)
C166 H166 0.95
C167 C169 1.545(17)
C167 C168 1.547(17)
C167 C170 1.61(3)
C171 C173 1.538(18)
C171 C172 1.555(18)
C171 C174 1.567(19)
C175 C176 1.358(17)
C175 C180 1.389(16)
C176 C177 1.422(17)
C176 H176 0.95
C177 C178 1.403(18)
C177 C181 1.526(15)
C178 C179 1.399(18)
C178 H178 0.95
C179 C180 1.388(16)
C179 C185 1.521(18)
C180 H180 0.95
C181 C183 1.54(4)
C181 C182 1.55(3)
C181 C184 1.63(3)
C185 C186 1.518(18)
C185 C188 1.521(13)
C185 C187 1.53(2)
C186 H18J 0.98
C186 H18K 0.98
C186 H18L 0.98
C187 H18M 0.98
C187 H18N 0.98
C187 H18O 0.98
C188 H18P 0.98
C188 H18Q 0.98
C188 H18R 0.98
C189 C194 1.388(17)
C189 C190 1.405(17)
C190 C191 1.382(19)
C190 H190 0.95
C191 C192 1.39(2)
C191 C195 1.535(16)
C192 C193 1.39(2)
C192 H192 0.95
C193 C194 1.381(18)
C193 C199 1.541(16)
C194 H194 0.95
C195 C197 1.43(3)
C195 C196 1.536(18)
C195 C198 1.570(18)
C199 C200 1.48(3)
C199 C201 1.540(18)
C199 C202 1.548(19)
C203 O2 1.379(15)
C203 C208 1.380(17)
C203 C204 1.411(17)
C204 C205 1.363(18)
C204 H204 0.95
C205 C206 1.395(17)
C205 H205 0.95
C206 C207 1.365(17)
C206 C209 1.528(17)
C207 C208 1.422(18)
C207 H207 0.95
C208 H208 0.95
C209 C212 1.509(18)
C209 C210 1.544(18)
C209 C211 1.549(17)
C210 H21D 0.98
C210 H21E 0.98
C210 H21F 0.98
C211 H21G 0.98
C211 H21H 0.98
C211 H21I 0.98
C212 H21J 0.98
C212 H21K 0.98
C212 H21L 0.98

loop_
_geom_torsion_atom_site_label_1
_geom_torsion_atom_site_label_2
_geom_torsion_atom_site_label_3
_geom_torsion_atom_site_label_4
_geom_torsion
N6 C1 C2 C3 -160.3(12)
N1 C1 C2 C3 8.7(12)
N6 C1 C2 C13 13.(2)
N1 C1 C2 C13 -177.8(11)
C1 C2 C3 C4 0.4(13)
C13 C2 C3 C4 -172.8(12)
C1 C2 C3 C27 166.9(11)
C13 C2 C3 C27 -6.(2)
C2 C3 C4 N2 152.9(11)
C27 C3 C4 N2 -13.7(18)
C2 C3 C4 N1 -9.5(13)
C27 C3 C4 N1 -176.2(11)
N2 C5 C6 C7 -155.4(11)
N3 C5 C6 C7 9.1(12)
N2 C5 C6 C41 20.4(19)
N3 C5 C6 C41 -175.0(11)
C41 C6 C7 C8 -177.4(11)
C5 C6 C7 C8 -1.5(13)
C41 C6 C7 C55 -9.6(19)
C5 C6 C7 C55 166.3(11)
C6 C7 C8 N4 158.8(12)
C55 C7 C8 N4 -9.(2)
C6 C7 C8 N3 -6.2(13)
C55 C7 C8 N3 -174.3(11)
N4 C9 C10 C11 -155.2(12)
N5 C9 C10 C11 7.8(13)
N4 C9 C10 C69 18.(2)
N5 C9 C10 C69 -179.0(12)
C9 C10 C11 C12 -1.0(14)
C69 C10 C11 C12 -173.9(12)
C9 C10 C11 C83 168.7(12)
C69 C10 C11 C83 -4.(2)
C10 C11 C12 N6 154.9(12)
C83 C11 C12 N6 -15.(2)
C10 C11 C12 N5 -6.2(13)
C83 C11 C12 N5 -176.0(12)
C3 C2 C13 C18 -38.2(19)
C1 C2 C13 C18 149.8(12)
C3 C2 C13 C14 135.6(13)
C1 C2 C13 C14 -36.5(18)
C18 C13 C14 C15 -1.6(18)
C2 C13 C14 C15 -175.3(11)
C13 C14 C15 C16 1.8(18)
C13 C14 C15 C19 176.5(12)
C14 C15 C16 C17 -3.(2)
C19 C15 C16 C17 -177.6(13)
C15 C16 C17 C18 4.(2)
C15 C16 C17 C23 -176.9(12)
C14 C13 C18 C17 2.5(18)
C2 C13 C18 C17 176.3(11)
C16 C17 C18 C13 -3.3(18)
C23 C17 C18 C13 177.2(12)
C16 C15 C19 C22 75.8(18)
C14 C15 C19 C22 -98.9(17)
C16 C15 C19 C21 -47.4(18)
C14 C15 C19 C21 137.9(13)
C16 C15 C19 C20 -166.7(14)
C14 C15 C19 C20 18.7(19)
C18 C17 C23 C26 23.5(18)
C16 C17 C23 C26 -156.0(14)
C18 C17 C23 C24 -97.3(17)
C16 C17 C23 C24 83.3(18)
C18 C17 C23 C25 143.4(15)
C16 C17 C23 C25 -36.0(19)
C2 C3 C27 C28 -51.3(17)
C4 C3 C27 C28 113.1(14)
C2 C3 C27 C32 126.9(13)
C4 C3 C27 C32 -68.7(16)
C32 C27 C28 C29 0.2(19)
C3 C27 C28 C29 178.4(11)
C27 C28 C29 C30 -0.5(19)
C27 C28 C29 C33 179.0(13)
C28 C29 C30 C31 0.(2)
C33 C29 C30 C31 -179.4(16)
C29 C30 C31 C32 1.(3)
C29 C30 C31 C37 -175.5(15)
C30 C31 C32 C27 -1.(2)
C37 C31 C32 C27 175.0(14)
C28 C27 C32 C31 1.(2)
C3 C27 C32 C31 -177.6(13)
C30 C29 C33 C35 -104.(2)
C28 C29 C33 C35 76.(2)
C30 C29 C33 C34 129.(2)
C28 C29 C33 C34 -50.(2)
C30 C29 C33 C36 16.(2)
C28 C29 C33 C36 -163.6(19)
C30 C31 C37 C40 179.0(19)
C32 C31 C37 C40 3.(2)
C30 C31 C37 C38 57.(2)
C32 C31 C37 C38 -119.(2)
C30 C31 C37 C39 -63.(2)
C32 C31 C37 C39 120.5(19)
C7 C6 C41 C42 139.1(13)
C5 C6 C41 C42 -35.9(19)
C7 C6 C41 C46 -38.8(18)
C5 C6 C41 C46 146.1(12)
C46 C41 C42 C43 2.3(18)
C6 C41 C42 C43 -175.6(12)
C41 C42 C43 C44 -1.6(19)
C41 C42 C43 C47 175.9(12)
C42 C43 C44 C45 1.(2)
C47 C43 C44 C45 -176.1(13)
C43 C44 C45 C46 -2.(2)
C43 C44 C45 C51 178.9(12)
C44 C45 C46 C41 2.1(18)
C51 C45 C46 C41 -178.3(12)
C42 C41 C46 C45 -2.5(18)
C6 C41 C46 C45 175.5(12)
C44 C43 C47 C48 103.8(18)
C42 C43 C47 C48 -73.(2)
C44 C43 C47 C49 -20.(2)
C42 C43 C47 C49 163.1(17)
C44 C43 C47 C50 -133.2(18)
C42 C43 C47 C50 50.(2)
C44 C45 C51 C52 -169.3(15)
C46 C45 C51 C52 11.(2)
C44 C45 C51 C54 65.5(17)
C46 C45 C51 C54 -114.1(15)
C44 C45 C51 C53 -52.1(18)
C46 C45 C51 C53 128.3(16)
C6 C7 C55 C60 -47.7(17)
C8 C7 C55 C60 118.4(13)
C6 C7 C55 C56 129.0(13)
C8 C7 C55 C56 -64.9(16)
C60 C55 C56 C57 4.7(17)
C7 C55 C56 C57 -172.1(11)
C55 C56 C57 C58 -5.1(18)
C55 C56 C57 C61 177.3(11)
C56 C57 C58 C59 2.(2)
C61 C57 C58 C59 179.9(12)
C57 C58 C59 C60 0.5(18)
C57 C58 C59 C65 -179.2(12)
C56 C55 C60 C59 -1.7(18)
C7 C55 C60 C59 175.1(10)
C58 C59 C60 C55 -0.9(17)
C65 C59 C60 C55 178.8(11)
C58 C57 C61 C64 122.7(17)
C56 C57 C61 C64 -59.8(18)
C58 C57 C61 C63 5.(2)
C56 C57 C61 C63 -177.1(15)
C58 C57 C61 C62 -120.0(18)
C56 C57 C61 C62 57.4(19)
C58 C59 C65 C68 -132.1(13)
C60 C59 C65 C68 48.2(15)
C58 C59 C65 C67 107.9(13)
C60 C59 C65 C67 -71.8(14)
C58 C59 C65 C66 -10.5(17)
C60 C59 C65 C66 169.8(11)
C11 C10 C69 C70 133.0(14)
C9 C10 C69 C70 -38.9(19)
C11 C10 C69 C74 -45.(2)
C9 C10 C69 C74 143.6(13)
C74 C69 C70 C71 1.(2)
C10 C69 C70 C71 -176.6(12)
C69 C70 C71 C72 0.2(19)
C69 C70 C71 C75 177.2(13)
C70 C71 C72 C73 -1.(2)
C75 C71 C72 C73 -178.0(14)
C71 C72 C73 C74 1.(2)
C71 C72 C73 C79 -176.9(15)
C72 C73 C74 C69 1.(2)
C79 C73 C74 C69 178.0(15)
C70 C69 C74 C73 -1.(2)
C10 C69 C74 C73 176.1(13)
C72 C71 C75 C78 60.4(18)
C70 C71 C75 C78 -116.5(15)
C72 C71 C75 C76 -55.9(18)
C70 C71 C75 C76 127.2(14)
C72 C71 C75 C77 -175.5(13)
C70 C71 C75 C77 7.6(19)
C74 C73 C79 C80 -103.(2)
C72 C73 C79 C80 74.(2)
C74 C73 C79 C82 22.(3)
C72 C73 C79 C82 -160.5(18)
C74 C73 C79 C81 140.2(16)
C72 C73 C79 C81 -43.(2)
C10 C11 C83 C84 -48.9(17)
C12 C11 C83 C84 119.0(13)
C10 C11 C83 C88 127.2(13)
C12 C11 C83 C88 -64.8(16)
C88 C83 C84 C85 0.3(18)
C11 C83 C84 C85 176.5(11)
C83 C84 C85 C86 -2.(2)
C83 C84 C85 C89 -179.9(12)
C84 C85 C86 C87 1.(2)
C89 C85 C86 C87 179.5(13)
C85 C86 C87 C88 0.(2)
C85 C86 C87 C93 -179.4(13)
C86 C87 C88 C83 -1.6(19)
C93 C87 C88 C83 178.2(12)
C84 C83 C88 C87 1.3(18)
C11 C83 C88 C87 -174.8(11)
C86 C85 C89 C91 -49.(2)
C84 C85 C89 C91 129.2(16)
C86 C85 C89 C90 67.5(19)
C84 C85 C89 C90 -114.2(17)
C86 C85 C89 C92 -173.1(17)
C84 C85 C89 C92 5.(2)
C88 C87 C93 C96 2.(2)
C86 C87 C93 C96 -178.6(15)
C88 C87 C93 C95 119.3(16)
C86 C87 C93 C95 -60.9(18)
C88 C87 C93 C94 -122.2(17)
C86 C87 C93 C94 58.(2)
O1 C97 C98 C99 -179.9(16)
C102 C97 C98 C99 3.(3)
C97 C98 C99 C100 -3.(3)
C98 C99 C100 C101 1.(3)
C98 C99 C100 C103 -179.2(17)
C99 C100 C101 C102 1.(3)
C103 C100 C101 C102 -178.7(16)
C100 C101 C102 C97 -1.(3)
C98 C97 C102 C101 -1.(2)
O1 C97 C102 C101 -178.1(14)
C99 C100 C103 C104 -77.9(19)
C101 C100 C103 C104 102.2(18)
C99 C100 C103 C106 38.(2)
C101 C100 C103 C106 -142.(2)
C99 C100 C103 C105 165.4(18)
C101 C100 C103 C105 -14.(2)
N7 C107 C108 C109 7.7(13)
N12 C107 C108 C109 -157.5(12)
N7 C107 C108 C119 -178.7(12)
N12 C107 C108 C119 16.(2)
C119 C108 C109 C110 -172.7(12)
C107 C108 C109 C110 1.0(13)
C119 C108 C109 C133 -5.(2)
C107 C108 C109 C133 168.3(11)
C108 C109 C110 N8 155.0(12)
C133 C109 C110 N8 -13.0(19)
C108 C109 C110 N7 -9.1(13)
C133 C109 C110 N7 -177.0(11)
N9 C111 C112 C113 5.1(13)
N8 C111 C112 C113 -160.8(12)
N9 C111 C112 C147 -174.8(12)
N8 C111 C112 C147 19.(2)
C147 C112 C113 C114 -178.8(13)
C111 C112 C113 C114 1.4(14)
C147 C112 C113 C161 -7.(2)
C111 C112 C113 C161 173.3(13)
C112 C113 C114 N10 155.5(12)
C161 C113 C114 N10 -17.(2)
C112 C113 C114 N9 -7.3(14)
C161 C113 C114 N9 -179.5(12)
N10 C115 C116 C117 -156.6(12)
N11 C115 C116 C117 6.3(13)
N10 C115 C116 C175 17.6(19)
N11 C115 C116 C175 -179.5(11)
C115 C116 C117 C118 0.3(13)
C175 C116 C117 C118 -173.5(11)
C115 C116 C117 C189 174.2(12)
C175 C116 C117 C189 0.(2)
C116 C117 C118 N12 154.9(11)
C189 C117 C118 N12 -19.(2)
C116 C117 C118 N11 -7.0(13)
C189 C117 C118 N11 179.3(12)
C109 C108 C119 C120 136.5(14)
C107 C108 C119 C120 -36.(2)
C109 C108 C119 C124 -41.(2)
C107 C108 C119 C124 146.5(13)
C124 C119 C120 C121 4.(2)
C108 C119 C120 C121 -173.6(13)
C119 C120 C121 C122 -4.(2)
C119 C120 C121 C125 179.1(15)
C120 C121 C122 C123 4.(3)
C125 C121 C122 C123 -179.0(18)
C121 C122 C123 C124 -4.(3)
C121 C122 C123 C129 179.7(17)
C122 C123 C124 C119 4.(2)
C129 C123 C124 C119 -180.0(15)
C120 C119 C124 C123 -4.(2)
C108 C119 C124 C123 173.4(14)
C122 C121 C125 C127 68.(3)
C120 C121 C125 C127 -115.(2)
C122 C121 C125 C126 -164.6(18)
C120 C121 C125 C126 12.(3)
C122 C121 C125 C128 -44.(2)
C120 C121 C125 C128 133.1(18)
C122 C123 C129 C130 -54.(2)
C124 C123 C129 C130 129.8(19)
C122 C123 C129 C132 -174.2(18)
C124 C123 C129 C132 10.(2)
C122 C123 C129 C131 64.(2)
C124 C123 C129 C131 -112.1(19)
C108 C109 C133 C134 -53.3(18)
C110 C109 C133 C134 112.5(14)
C108 C109 C133 C138 125.4(14)
C110 C109 C133 C138 -68.8(16)
C138 C133 C134 C135 3.0(18)
C109 C133 C134 C135 -178.3(11)
C133 C134 C135 C136 -5.6(18)
C133 C134 C135 C139 179.8(11)
C134 C135 C136 C137 6.(2)
C139 C135 C136 C137 -179.6(13)
C135 C136 C137 C138 -3.(2)
C135 C136 C137 C143 -177.2(13)
C134 C133 C138 C137 0.(2)
C109 C133 C138 C137 -179.2(12)
C136 C137 C138 C133 1.(2)
C143 C137 C138 C133 174.6(13)
C136 C135 C139 C141 -94.9(16)
C134 C135 C139 C141 79.5(16)
C136 C135 C139 C140 140.7(15)
C134 C135 C139 C140 -44.9(18)
C136 C135 C139 C142 25.0(18)
C134 C135 C139 C142 -160.6(12)
C136 C137 C143 C145 -5.(2)
C138 C137 C143 C145 -178.2(16)
C136 C137 C143 C144 104.(2)
C138 C137 C143 C144 -69.(2)
C136 C137 C143 C146 -137.9(18)
C138 C137 C143 C146 48.(2)
C113 C112 C147 C152 -45.(2)
C111 C112 C147 C152 134.4(15)
C113 C112 C147 C148 134.7(15)
C111 C112 C147 C148 -45.(2)
C152 C147 C148 C149 -1.(2)
C112 C147 C148 C149 178.5(13)
C147 C148 C149 C150 2.(2)
C147 C148 C149 C153 -175.9(13)
C148 C149 C150 C151 -2.(2)
C153 C149 C150 C151 175.0(15)
C149 C150 C151 C152 3.(3)
C149 C150 C151 C157 -167.6(17)
C150 C151 C152 C147 -2.(3)
C157 C151 C152 C147 168.8(16)
C148 C147 C152 C151 2.(2)
C112 C147 C152 C151 -178.2(15)
C150 C149 C153 C154 144.0(18)
C148 C149 C153 C154 -39.(2)
C150 C149 C153 C156 5.(2)
C148 C149 C153 C156 -177.2(18)
C150 C149 C153 C155 -102.(2)
C148 C149 C153 C155 75.(2)
C152 C151 C157 C158 23.(3)
C150 C151 C157 C158 -167.3(19)
C152 C151 C157 C160 165.(2)
C150 C151 C157 C160 -25.(3)
C152 C151 C157 C159 -89.(2)
C150 C151 C157 C159 81.(3)
C112 C113 C161 C166 -42.(2)
C114 C113 C161 C166 129.1(16)
C112 C113 C161 C162 134.6(14)
C114 C113 C161 C162 -54.8(18)
C166 C161 C162 C163 0.(2)
C113 C161 C162 C163 -176.8(12)
C161 C162 C163 C164 -1.(2)
C161 C162 C163 C167 179.6(13)
C162 C163 C164 C165 -1.(2)
C167 C163 C164 C165 179.1(15)
C163 C164 C165 C166 3.(2)
C163 C164 C165 C171 -176.2(17)
C162 C161 C166 C165 3.(2)
C113 C161 C166 C165 179.0(13)
C164 C165 C166 C161 -4.(2)
C171 C165 C166 C161 175.1(16)
C162 C163 C167 C169 -174.3(16)
C164 C163 C167 C169 6.(2)
C162 C163 C167 C168 59.(2)
C164 C163 C167 C168 -120.8(18)
C162 C163 C167 C170 -58.(2)
C164 C163 C167 C170 122.0(18)
C166 C165 C171 C173 -65.(3)
C164 C165 C171 C173 114.(2)
C166 C165 C171 C172 165.2(19)
C164 C165 C171 C172 -16.(3)
C166 C165 C171 C174 50.(3)
C164 C165 C171 C174 -131.(2)
C117 C116 C175 C176 127.7(14)
C115 C116 C175 C176 -45.2(17)
C117 C116 C175 C180 -49.2(17)
C115 C116 C175 C180 137.9(12)
C180 C175 C176 C177 1.1(19)
C116 C175 C176 C177 -175.7(11)
C175 C176 C177 C178 0.(2)
C175 C176 C177 C181 176.7(14)
C176 C177 C178 C179 -1.(2)
C181 C177 C178 C179 -178.4(14)
C177 C178 C179 C180 2.2(19)
C177 C178 C179 C185 -176.8(12)
C178 C179 C180 C175 -1.3(18)
C185 C179 C180 C175 177.7(11)
C176 C175 C180 C179 -0.4(18)
C116 C175 C180 C179 176.5(11)
C178 C177 C181 C183 116.(2)
C176 C177 C181 C183 -61.(2)
C178 C177 C181 C182 -11.(2)
C176 C177 C181 C182 172.5(16)
C178 C177 C181 C184 -117.5(17)
C176 C177 C181 C184 66.(2)
C180 C179 C185 C186 43.9(16)
C178 C179 C185 C186 -137.2(13)
C180 C179 C185 C188 161.5(12)
C178 C179 C185 C188 -19.5(18)
C180 C179 C185 C187 -76.8(15)
C178 C179 C185 C187 102.2(15)
C118 C117 C189 C194 125.8(14)
C116 C117 C189 C194 -46.8(18)
C118 C117 C189 C190 -53.1(18)
C116 C117 C189 C190 134.3(13)
C194 C189 C190 C191 4.(2)
C117 C189 C190 C191 -177.2(13)
C189 C190 C191 C192 -3.(2)
C189 C190 C191 C195 176.3(14)
C190 C191 C192 C193 0.(2)
C195 C191 C192 C193 -178.8(15)
C191 C192 C193 C194 1.(2)
C191 C192 C193 C199 -177.0(15)
C192 C193 C194 C189 0.(2)
C199 C193 C194 C189 178.0(13)
C190 C189 C194 C193 -2.1(19)
C117 C189 C194 C193 179.0(12)
C190 C191 C195 C197 -8.(3)
C192 C191 C195 C197 172.(2)
C190 C191 C195 C196 119.3(19)
C192 C191 C195 C196 -61.(2)
C190 C191 C195 C198 -126.(2)
C192 C191 C195 C198 53.(2)
C194 C193 C199 C200 45.(2)
C192 C193 C199 C200 -136.4(18)
C194 C193 C199 C201 164.9(18)
C192 C193 C199 C201 -17.(2)
C194 C193 C199 C202 -80.(2)
C192 C193 C199 C202 98.(2)
O2 C203 C204 C205 179.0(11)
C208 C203 C204 C205 -0.8(18)
C203 C204 C205 C206 1.2(19)
C204 C205 C206 C207 0.5(18)
C204 C205 C206 C209 -179.5(11)
C205 C206 C207 C208 -2.5(18)
C209 C206 C207 C208 177.4(11)
O2 C203 C208 C207 179.0(10)
C204 C203 C208 C207 -1.2(18)
C206 C207 C208 C203 3.0(19)
C207 C206 C209 C212 0.6(16)
C205 C206 C209 C212 -179.5(11)
C207 C206 C209 C210 -120.1(13)
C205 C206 C209 C210 59.8(14)
C207 C206 C209 C211 121.7(13)
C205 C206 C209 C211 -58.4(14)
N2 C4 N1 C1 -147.8(11)
C3 C4 N1 C1 15.4(12)
N2 C4 N1 B1 10.4(17)
C3 C4 N1 B1 173.6(10)
N6 C1 N1 C4 154.6(11)
C2 C1 N1 C4 -15.2(12)
N6 C1 N1 B1 -3.2(17)
C2 C1 N1 B1 -173.0(10)
O1 B1 N1 C4 96.8(13)
N3 B1 N1 C4 -25.7(14)
N5 B1 N1 C4 -135.0(10)
O1 B1 N1 C1 -108.1(13)
N3 B1 N1 C1 129.5(11)
N5 B1 N1 C1 20.2(14)
N3 C5 N2 C4 -10.9(15)
C6 C5 N2 C4 151.7(11)
N1 C4 N2 C5 10.1(16)
C3 C4 N2 C5 -149.6(11)
N2 C5 N3 C8 152.5(10)
C6 C5 N3 C8 -13.2(11)
N2 C5 N3 B1 -9.6(17)
C6 C5 N3 B1 -175.2(10)
N4 C8 N3 C5 -154.8(10)
C7 C8 N3 C5 12.2(12)
N4 C8 N3 B1 7.8(16)
C7 C8 N3 B1 174.8(10)
O1 B1 N3 C5 -100.9(12)
N1 B1 N3 C5 25.7(14)
N5 B1 N3 C5 133.1(10)
O1 B1 N3 C8 99.4(12)
N1 B1 N3 C8 -133.9(10)
N5 B1 N3 C8 -26.6(14)
C7 C8 N4 C9 -149.9(12)
N3 C8 N4 C9 13.4(16)
N5 C9 N4 C8 -10.4(17)
C10 C9 N4 C8 150.2(12)
N6 C12 N5 C9 -150.8(11)
C11 C12 N5 C9 11.4(13)
N6 C12 N5 B1 14.6(18)
C11 C12 N5 B1 176.8(10)
N4 C9 N5 C12 152.3(11)
C10 C9 N5 C12 -12.2(13)
N4 C9 N5 B1 -13.4(17)
C10 C9 N5 B1 -177.9(10)
O1 B1 N5 C12 103.1(13)
N3 B1 N5 C12 -134.2(11)
N1 B1 N5 C12 -25.9(14)
O1 B1 N5 C9 -93.1(13)
N3 B1 N5 C9 29.6(14)
N1 B1 N5 C9 137.9(10)
N5 C12 N6 C1 7.4(17)
C11 C12 N6 C1 -150.6(12)
N1 C1 N6 C12 -12.9(17)
C2 C1 N6 C12 154.4(12)
N12 C107 N7 C110 151.9(11)
C108 C107 N7 C110 -14.1(13)
N12 C107 N7 B2 -8.0(18)
C108 C107 N7 B2 -173.9(11)
N8 C110 N7 C107 -150.8(11)
C109 C110 N7 C107 14.3(12)
N8 C110 N7 B2 9.8(17)
C109 C110 N7 B2 174.9(10)
O2 B2 N7 C107 -110.1(13)
N9 B2 N7 C107 130.5(11)
N11 B2 N7 C107 23.5(16)
O2 B2 N7 C110 92.0(14)
N9 B2 N7 C110 -27.4(14)
N11 B2 N7 C110 -134.4(10)
N7 C110 N8 C111 11.0(17)
C109 C110 N8 C111 -150.3(12)
N9 C111 N8 C110 -9.1(17)
C112 C111 N8 C110 154.5(12)
N8 C111 N9 C114 156.2(11)
C112 C111 N9 C114 -10.3(13)
N8 C111 N9 B2 -13.8(18)
C112 C111 N9 B2 179.7(11)
N10 C114 N9 C111 -152.8(11)
C113 C114 N9 C111 11.2(14)
N10 C114 N9 B2 17.1(18)
C113 C114 N9 B2 -178.9(11)
O2 B2 N9 C111 -96.8(13)
N7 B2 N9 C111 29.8(15)
N11 B2 N9 C111 137.4(11)
O2 B2 N9 C114 94.3(13)
N7 B2 N9 C114 -139.1(11)
N11 B2 N9 C114 -31.5(15)
N9 C114 N10 C115 6.8(17)
C113 C114 N10 C115 -153.7(13)
N11 C115 N10 C114 -10.0(17)
C116 C115 N10 C114 150.4(12)
N12 C118 N11 C115 -151.6(11)
C117 C118 N11 C115 11.5(13)
N12 C118 N11 B2 11.8(17)
C117 C118 N11 B2 174.8(11)
N10 C115 N11 C118 153.4(11)
C116 C115 N11 C118 -10.9(13)
N10 C115 N11 B2 -10.2(18)
C116 C115 N11 B2 -174.5(11)
O2 B2 N11 C118 108.2(14)
N7 B2 N11 C118 -25.4(15)
N9 B2 N11 C118 -133.5(11)
O2 B2 N11 C115 -90.5(15)
N7 B2 N11 C115 135.9(11)
N9 B2 N11 C115 27.8(15)
N7 C107 N12 C118 -10.6(17)
C108 C107 N12 C118 152.5(12)
N11 C118 N12 C107 8.6(16)
C117 C118 N12 C107 -151.2(12)
C98 C97 O1 B1 93.0(16)
C102 C97 O1 B1 -90.1(15)
N3 B1 O1 C97 -166.4(10)
N1 B1 O1 C97 74.8(14)
N5 B1 O1 C97 -46.7(14)
C208 C203 O2 B2 146.8(12)
C204 C203 O2 B2 -33.0(18)
N7 B2 O2 C203 94.9(15)
N9 B2 O2 C203 -147.5(11)
N11 B2 O2 C203 -31.9(18)
